data_7248373
loop_
_publ_author_name
'Jiang, Kefan'
'Ma, Along'
'Li, Yuansheng'
'Wang, Jiawei'
'Yin, Zhengmao'
'Wang, Shuxin'

_publ_section_title
;
 Understanding the decomposition process of the Pt1Ag24(SPhCl2)18
 nanocluster at the atomic level
;
_journal_issue 15
_journal_name_full 'RSC Advances'
_journal_page_first 10574
_journal_page_last 10579
_journal_paper_doi 10.1039/D4RA01274G
_journal_volume 14
_journal_year 2024
_chemical_formula_moiety 'C120 H54 Ag24 Br17.72 Cl4.56 Pt S20, 4(C24 H20 P)'
_chemical_formula_sum 'C216 H134 Ag24 Br17.72 Cl4.56 P4 Pt S20'
_chemical_formula_weight 7855.93
_space_group_crystal_system monoclinic
_space_group_IT_number 15
_space_group_name_Hall '-C 2yc'
_space_group_name_H-M_alt 'C 1 2/c 1'
_atom_sites_solution_hydrogens geom
_audit_creation_date 2024-01-18
_audit_creation_method
;
Olex2 1.3
(compiled 2020.11.12 svn.r5f609507 for OlexSys, GUI svn.r6408)
;
_audit_update_record
;
2024-01-20 deposited with the CCDC.	2024-03-22 downloaded from the CCDC.
;
_cell_angle_alpha 90
_cell_angle_beta 93.52
_cell_angle_gamma 90
_cell_formula_units_Z 4
_cell_length_a 32.937
_cell_length_b 28.819
_cell_length_c 28.779
_cell_measurement_reflns_used 1456
_cell_measurement_temperature 120.15
_cell_measurement_theta_max 130.51
_cell_measurement_theta_min 5.68
_cell_volume 27265.819
_computing_molecular_graphics 'Olex2 1.3 (Dolomanov et al., 2009)'
_computing_publication_material 'Olex2 1.3 (Dolomanov et al., 2009)'
_computing_structure_refinement 'XL  (Sheldrick, 2008)'
_diffrn_ambient_temperature 120.15
_diffrn_measured_fraction_theta_full 0.989
_diffrn_measured_fraction_theta_max 0.974
_diffrn_measurement_device_type STOE
_diffrn_radiation_type CuK\a
_diffrn_radiation_wavelength 1.54186
_diffrn_reflns_av_R_equivalents 0.0827
_diffrn_reflns_av_unetI/netI 0.0770
_diffrn_reflns_Laue_measured_fraction_full 0.989
_diffrn_reflns_Laue_measured_fraction_max 0.974
_diffrn_reflns_limit_h_max 38
_diffrn_reflns_limit_h_min -39
_diffrn_reflns_limit_k_max 35
_diffrn_reflns_limit_k_min -31
_diffrn_reflns_limit_l_max 34
_diffrn_reflns_limit_l_min -14
_diffrn_reflns_number 91043
_diffrn_reflns_point_group_measured_fraction_full 0.989
_diffrn_reflns_point_group_measured_fraction_max 0.974
_diffrn_reflns_theta_full 67.686
_diffrn_reflns_theta_max 69.754
_diffrn_reflns_theta_min 4.302
_exptl_absorpt_coefficient_mu 19.837
_exptl_absorpt_correction_T_max 1.0
_exptl_absorpt_correction_T_min 0.162
_exptl_absorpt_correction_type multi-scan
_exptl_absorpt_process_details
;
STOE LANA, absorption correction by scaling of reflection intensities.
J. Koziskova, F. Hahn, J. Richter, J. Kozisek, "Comparison of different
absorption corrections on the model structure of tetrakis(\m~2~-acetato)-
diaqua-di-copper(II)", Acta Chimica Slovaca, vol. 9, no. 2, 2016, pp. 136 - 140.
;
_exptl_crystal_colour black
_exptl_crystal_colour_primary black
_exptl_crystal_density_diffrn 1.914
_exptl_crystal_description block
_exptl_crystal_F_000 14855
_exptl_crystal_size_max 0.1
_exptl_crystal_size_mid 0.08
_exptl_crystal_size_min 0.06
_refine_diff_density_max 1.848
_refine_diff_density_min -1.818
_refine_diff_density_rms 0.161
_refine_ls_extinction_method none
_refine_ls_goodness_of_fit_ref 0.946
_refine_ls_hydrogen_treatment constr
_refine_ls_matrix_type full
_refine_ls_number_parameters 1342
_refine_ls_number_reflns 25046
_refine_ls_number_restraints 181
_refine_ls_restrained_S_all 0.953
_refine_ls_R_factor_all 0.0851
_refine_ls_R_factor_gt 0.0561
_refine_ls_shift/su_max 0.002
_refine_ls_shift/su_mean 0.000
_refine_ls_structure_factor_coef Fsqd
_refine_ls_weighting_details 'w=1/[\s^2^(Fo^2^)+(0.0897P)^2^] where P=(Fo^2^+2Fc^2^)/3'
_refine_ls_weighting_scheme calc
_refine_ls_wR_factor_gt 0.1403
_refine_ls_wR_factor_ref 0.1526
_reflns_Friedel_coverage 0.000
_reflns_number_gt 16328
_reflns_number_total 25046
_reflns_threshold_expression 'I > 2\s(I)'
_cod_data_source_file d4ra01274g2.cif
_cod_data_source_block 1_pl
_cod_original_cell_volume 27265.8
_cod_database_code 7248373
_shelx_shelxl_version_number 2019/1
_shelx_space_group_comment
;
The symmetry employed for this shelxl refinement is uniquely defined
by the following loop, which should always be used as a source of
symmetry information in preference to the above space-group names.
They are only intended as comments.
;
_shelx_estimated_absorpt_t_max 0.382
_shelx_estimated_absorpt_t_min 0.242
_olex2_refinement_description
;
1. Fixed Uiso
 At 1.2 times of:
  All C(H) groups
2. Shared sites
{Br10, Cl10}
{Br13, Cl13}
{Br1N, Cl1N}
{Br0X, Cl0X}
{Br1, Cl2}
3. Restrained distances
 Cl03-C046
 1.5 with sigma of 0.01
4. Uiso/Uaniso restraints and constraints
S3 \\sim C13 \\sim C2 \\sim C26 \\sim C35 \\sim C34 \\sim C27 \\sim Br2: within
2A with sigma of 0.01 and sigma for terminal atoms of 0.02 within 2A
P01U \\sim C072 \\sim C07P \\sim C07Z \\sim C07V \\sim C111 \\sim C1: within 2A
with sigma of 0.01 and sigma for terminal atoms of 0.02 within 2A
C06Q \\sim C06C \\sim C05S \\sim C05Q \\sim C07Q \\sim C07A: within 2A with
sigma of 0.005 and sigma for terminal atoms of 0.01 within 2A
S1Q \\sim C042 \\sim C03T \\sim C05I \\sim C06J \\sim C05M \\sim Cl15 \\sim
Br1N: within 2A with sigma of 0.01 and sigma for terminal atoms of 0.02 within
2A
Cl15 \\sim C070 \\sim C042 \\sim S1Q \\sim C03T \\sim C05I \\sim C06J \\sim
C05M \\sim Br1N: within 2A with sigma of 0.01 and sigma for terminal atoms of
0.02 within 2A
Uanis(Br10) = Uanis(Cl10)
Uanis(Br13) = Uanis(Cl13)
Uanis(Br1N) = Uanis(Cl1N)
Uanis(Br0X) = Uanis(Cl0X)
Uanis(Br1) = Uanis(Cl2)
5. Others
 Fixed Sof: Br1(0.36) Br1N(0.76) Br0X(0.75) Br10(0.71) Br13(0.78) S01X(0.5)
 S3(0.5) Cl07(0.22) Cl03(0.25) Br2(0.5) C10(0.5) C7(0.5) C8(0.5) C12(0.5)
 C5(0.5) C15(0.5) C35(0.5) C26(0.5) C2(0.5) C13(0.5) C27(0.5) C34(0.5)
 Cl5(0.29) Cl10(0.29) Cl13(0.22) Cl15(0.24) Cl1N(0.24) Cl0X(0.25) Cl1(0.14)
 Cl2(0.14)
6.a Aromatic/amide H refined with riding coordinates:
 C02C(H02C), C02J(H02J), C035(H035), C05D(H05D), C06Z(H06Z), C05B(H05B),
 C02Y(H02Y), C02Z(H02Z), C030(H030), C02H(H02H), C03K(H03K), C04P(H04P),
 C031(H031), C034(H034), C02L(H02L), C03A(H03A), C03H(H03H), C03P(H03P),
 C05V(H05V), C05Z(H05Z), C04I(H04I), C03T(H03T), C05I(H05I), C05M(H05M),
 C03V(H03V), C04Q(H04Q), C02U(H02U), C38(H38), C058(H058), C049(H049),
 C079(H079), C07S(H07S), C06W(H06W), C05G(H05G), C05Y(H05Y), C06O(H06O),
 C075(H075), C044(H044), C067(H067), C05L(H05L), C064(H064), C04C(H04C),
 C071(H071), C05W(H05W), C039(H039), C05N(H05N), C07F(H07F), C111(H111), C1(H1),
  C07P(H07P), C07Z(H07Z), C07V(H07V), C05S(H05S), C06C(H06C), C06Q(H06Q),
 C07A(H07A), C07Q(H07Q), C06K(H06K), C06H(H06H), C065(H065), C06Y(H06Y),
 C037(H037), C06V(H06V), C06G(H06G), C06L(H06L), C07N(H07N), C073(H073)
6.b Fitted hexagon refined as free rotating group:
 C070(C042,C03T,C05I,C06J,C05M), C111(C1,C072,C07P,C07Z,C07V), C05Q(C05S,C06C,
 C06Q,C07A,C07Q), C10(C7,C8,C12,C5,C15), C35(C26,C2,C13,C27,C34)
;
_smtbx_masks_void_probe_radius 1.2
_smtbx_masks_void_truncation_radius 1.2
_olex2_submission_special_instructions 'No special instructions were received'

loop_
_space_group_symop_operation_xyz
'x, y, z'
'-x, y, -z+1/2'
'x+1/2, y+1/2, z'
'-x+1/2, y+1/2, -z+1/2'
'-x, -y, -z'
'x, -y, z-1/2'
'-x+1/2, -y+1/2, -z'
'x+1/2, -y+1/2, z-1/2'

loop_
_atom_site_label
_atom_site_type_symbol
_atom_site_fract_x
_atom_site_fract_y
_atom_site_fract_z
_atom_site_U_iso_or_equiv
_atom_site_adp_type
_atom_site_occupancy
_atom_site_site_symmetry_order
_atom_site_calc_flag
_atom_site_refinement_flags_posn
_atom_site_refinement_flags_adp
_atom_site_refinement_flags_occupancy
_atom_site_disorder_assembly
_atom_site_disorder_group
Pt01 Pt -0.750000 0.250000 1.000000 0.03518(11) Uani 1 2 d S . P . .
Ag03 Ag -0.73637(2) 0.17626(2) 0.94267(2) 0.03993(14) Uani 1 1 d . . . . .
Ag04 Ag -0.73194(2) 0.26909(2) 0.91034(2) 0.04161(15) Uani 1 1 d . . . . .
Ag06 Ag -0.69000(2) 0.26898(2) 1.06854(2) 0.04085(14) Uani 1 1 d . . . . .
Ag08 Ag -0.71297(2) 0.17440(2) 1.04111(2) 0.03998(14) Uani 1 1 d . . . . .
Ag0B Ag -0.79725(2) 0.17235(2) 1.01230(2) 0.04234(15) Uani 1 1 d . . . . .
Ag0E Ag -0.67046(2) 0.23535(2) 0.98007(2) 0.04079(14) Uani 1 1 d . . . . .
Ag0G Ag -0.63064(2) 0.12421(2) 1.05750(2) 0.04928(17) Uani 1 1 d . . . . .
Ag0H Ag -0.60297(2) 0.22456(2) 1.07623(3) 0.05086(17) Uani 1 1 d . . . . .
Ag0J Ag -0.61797(2) 0.17172(3) 0.92094(3) 0.05215(18) Uani 1 1 d . . . . .
Ag0M Ag -0.70813(2) 0.07567(2) 0.95024(3) 0.05261(18) Uani 1 1 d . . . . .
Ag0O Ag -0.68654(3) 0.19975(3) 0.85425(3) 0.0620(2) Uani 1 1 d . . . . .
Ag0P Ag -0.76429(3) 0.07392(3) 1.02868(3) 0.0614(2) Uani 1 1 d . . . . .
Br1 Br -0.57974(11) 0.04983(11) 0.69080(11) 0.0756(8) Uani 0.36 1 d . . P A 1
Br0S Br -0.51871(4) -0.07010(4) 0.92974(5) 0.0724(4) Uani 1 1 d . . . B 1
Br1N Br -0.85798(14) -0.07381(8) 0.82909(10) 0.1899(18) Uani 0.76 1 d . U P C 1
Br0T Br -0.72617(5) 0.13871(6) 1.29516(5) 0.0883(4) Uani 1 1 d . . . D 1
Br0V Br -0.88777(5) 0.07663(5) 0.76039(6) 0.0967(5) Uani 1 1 d . . . E 1
Br0X Br -0.55535(6) 0.10449(6) 1.31323(5) 0.0837(5) Uani 0.75 1 d . . P F 1
Br10 Br -0.63958(6) 0.24021(7) 1.33052(5) 0.0855(5) Uani 0.71 1 d . . P G 1
Br11 Br -0.50933(7) 0.41704(6) 0.92548(8) 0.1203(7) Uani 1 1 d . . . H 1
Br13 Br -0.95212(9) 0.01524(9) 0.87792(8) 0.1341(10) Uani 0.78 1 d . . P I 1
Br15 Br -0.57493(8) 0.40899(11) 0.78793(10) 0.1608(11) Uani 1 1 d . . . J 1
S01X S -0.61498(16) 0.20665(16) 0.84224(18) 0.0500(11) Uani 0.5 1 d . . P A 1
S1A S -0.63556(7) 0.10317(8) 0.97157(8) 0.0469(5) Uani 1 1 d . . . . .
S1B S -0.69951(7) 0.09866(7) 1.07905(8) 0.0451(5) Uani 1 1 d . . . . .
S1D S -0.71968(7) 0.12306(7) 0.87839(8) 0.0452(5) Uani 1 1 d . . . . .
S1E S -0.59579(7) 0.22696(8) 0.98637(8) 0.0456(5) Uani 1 1 d . . . . .
S1G S -0.62858(8) 0.29426(8) 1.11457(8) 0.0488(5) Uani 1 1 d . . . . .
S1H S -0.72180(9) 0.27176(9) 0.82697(8) 0.0558(6) Uani 1 1 d . . . . .
S1K S -0.56601(8) 0.15071(9) 1.09401(9) 0.0515(6) Uani 1 1 d . . . . .
S1M S -0.83316(9) 0.10328(9) 1.03957(9) 0.0594(7) Uani 1 1 d . . . . .
S1Q S -0.73274(11) 0.00704(10) 0.98977(12) 0.0742(8) Uani 1 1 d . U . . .
S3 S -0.61475(18) 0.16023(19) 0.8388(2) 0.0600(13) Uani 0.5 1 d . U P A 2
Cl07 Cl -0.8937(6) 0.0149(7) 1.0487(6) 0.102(6) Uani 0.22 1 d . . P . .
Cl03 Cl -0.5689(4) 0.0488(3) 1.1343(4) 0.070(3) Uani 0.25 1 d D . P . .
C026 C -0.5552(3) -0.0205(3) 0.9435(4) 0.056(3) Uani 1 1 d . . . . .
C029 C -0.7677(3) 0.1125(3) 0.8463(3) 0.044(2) Uani 1 1 d . . . . .
C02A C -0.6046(3) 0.0547(3) 0.9606(3) 0.044(2) Uani 1 1 d . . . . .
C02C C -0.5548(3) -0.0030(4) 0.9860(3) 0.053(2) Uani 1 1 d . . . . .
H02C H -0.537984 -0.016680 1.010251 0.064 Uiso 1 1 calc R U . . .
C02J C -0.7795(3) 0.1398(4) 0.8098(4) 0.054(2) Uani 1 1 d . . . . .
H02J H -0.763471 0.165866 0.802486 0.065 Uiso 1 1 calc R U . . .
C02W C -0.8652(3) 0.0789(4) 0.9937(4) 0.055(3) Uani 1 1 d . . . . .
C02X C -0.6800(4) 0.3080(4) 0.8190(4) 0.063(3) Uani 1 1 d . . . . .
C035 C -0.6585(4) 0.3311(4) 0.8561(5) 0.072(3) Uani 1 1 d . . . . .
H035 H -0.665344 0.325288 0.887160 0.086 Uiso 1 1 calc R U . . .
C05D C -0.6276(5) 0.3622(5) 0.8478(6) 0.095(5) Uani 1 1 d . . . . .
H05D H -0.612849 0.378064 0.872367 0.114 Uiso 1 1 calc R U . . .
C05P C -0.6191(5) 0.3689(6) 0.8004(7) 0.097(5) Uani 1 1 d . . . . .
C06Z C -0.6374(6) 0.3450(7) 0.7656(6) 0.110(6) Uani 1 1 d . . . . .
H06Z H -0.628062 0.348447 0.735185 0.131 Uiso 1 1 calc R U . . .
C05B C -0.6686(4) 0.3159(5) 0.7720(5) 0.088(4) Uani 1 1 d . . . . .
H05B H -0.682781 0.301102 0.746376 0.105 Uiso 1 1 calc R U . . .
C02Y C -0.5799(4) -0.0020(4) 0.9079(4) 0.071(3) Uani 1 1 d . . . . .
H02Y H -0.579864 -0.014607 0.877445 0.085 Uiso 1 1 calc R U . . .
C02Z C -0.8155(4) 0.1298(4) 0.7826(4) 0.058(3) Uani 1 1 d . . . . .
H02Z H -0.823954 0.148803 0.756789 0.070 Uiso 1 1 calc R U . . .
C030 C -0.7502(3) 0.1083(3) 1.2032(4) 0.055(3) Uani 1 1 d . . . . .
H030 H -0.775590 0.102402 1.215968 0.066 Uiso 1 1 calc R U . . .
C02H C -0.7452(3) 0.1000(3) 1.1560(4) 0.052(2) Uani 1 1 d . . . . .
H02H H -0.767009 0.088413 1.136209 0.062 Uiso 1 1 calc R U . . .
C024 C -0.7066(3) 0.1094(3) 1.1385(3) 0.045(2) Uani 1 1 d . . . . .
C03K C -0.6754(3) 0.1265(3) 1.1687(3) 0.053(2) Uani 1 1 d . . . . .
H03K H -0.649788 0.133489 1.156943 0.063 Uiso 1 1 calc R U . . .
C04P C -0.6807(4) 0.1332(4) 1.2140(4) 0.063(3) Uani 1 1 d . . . . .
H04P H -0.658673 0.143698 1.234175 0.075 Uiso 1 1 calc R U . . .
C02T C -0.7179(4) 0.1249(4) 1.2310(3) 0.058(3) Uani 1 1 d . . . . .
C031 C -0.6047(4) 0.0348(4) 0.9168(4) 0.060(3) Uani 1 1 d . . . . .
H031 H -0.622255 0.046880 0.892380 0.072 Uiso 1 1 calc R U . . .
C033 C -0.8265(4) 0.0632(4) 0.8330(4) 0.067(3) Uani 1 1 d . . . . .
C034 C -0.5696(4) 0.1625(4) 1.2328(4) 0.067(3) Uani 1 1 d . . . . .
H034 H -0.574100 0.186413 1.254687 0.081 Uiso 1 1 calc R U . . .
C02L C -0.5712(4) 0.1729(4) 1.1878(3) 0.057(3) Uani 1 1 d . . . . .
H02L H -0.576184 0.204112 1.178397 0.068 Uiso 1 1 calc R U . . .
C02F C -0.5657(3) 0.1391(3) 1.1539(3) 0.047(2) Uani 1 1 d . . . . .
C046 C -0.5596(5) 0.0904(4) 1.1679(4) 0.078(4) Uani 1 1 d D . . . .
C057 C -0.5561(5) 0.0830(4) 1.2167(4) 0.081(4) Uani 1 1 d . . . . .
C043 C -0.5616(4) 0.1177(4) 1.2490(4) 0.064(3) Uani 1 1 d . . . . .
C03A C -0.8666(3) 0.0983(4) 0.9490(3) 0.052(2) Uani 1 1 d . . . . .
H03A H -0.849474 0.123694 0.942300 0.063 Uiso 1 1 calc R U . . .
C03H C -0.5784(3) 0.0350(4) 0.9955(3) 0.054(2) Uani 1 1 d . . . . .
H03H H -0.576946 0.047920 1.025892 0.064 Uiso 1 1 calc R U . . .
C03I C -0.8388(4) 0.0906(4) 0.7946(4) 0.062(3) Uani 1 1 d . . . . .
C03P C -0.5719(4) 0.3184(4) 0.9984(5) 0.075(4) Uani 1 1 d . . . . .
H03P H -0.583583 0.317049 1.027708 0.090 Uiso 1 1 calc R U . . .
C02Q C -0.5739(3) 0.2806(3) 0.9691(4) 0.050(2) Uani 1 1 d . . . . .
C05V C -0.5561(5) 0.2843(5) 0.9258(5) 0.090(5) Uani 1 1 d . . . . .
H05V H -0.556865 0.258616 0.905116 0.109 Uiso 1 1 calc R U . . .
C05Z C -0.5379(6) 0.3243(5) 0.9135(6) 0.109(6) Uani 1 1 d . . . . .
H05Z H -0.526491 0.326664 0.884031 0.131 Uiso 1 1 calc R U . . .
C04J C -0.5360(4) 0.3606(4) 0.9427(5) 0.079(4) Uani 1 1 d . . . . .
C04I C -0.5528(4) 0.3584(4) 0.9845(5) 0.078(4) Uani 1 1 d . . . . .
H04I H -0.551369 0.384580 1.004545 0.093 Uiso 1 1 calc R U . . .
C03R C -0.8913(4) 0.0428(4) 1.0029(5) 0.071(3) Uani 1 1 d . . . . .
C070 C -0.7534(3) -0.0376(3) 0.9070(3) 0.093(3) Uani 1 1 d G U . . .
C042 C -0.7681(3) -0.0174(3) 0.9465(3) 0.074(2) Uani 1 1 d G U . . .
C03T C -0.8097(3) -0.0158(3) 0.9518(2) 0.073(3) Uani 1 1 d G U . . .
H03T H -0.819751 -0.002023 0.978842 0.088 Uiso 1 1 calc R U . . .
C05I C -0.8366(2) -0.0344(3) 0.9177(3) 0.095(3) Uani 1 1 d G U . . .
H05I H -0.865088 -0.033278 0.921352 0.114 Uiso 1 1 calc R U . . .
C06J C -0.8219(3) -0.0546(3) 0.8782(3) 0.107(3) Uani 1 1 d G U . . .
C05M C -0.7803(4) -0.0562(3) 0.8729(3) 0.099(3) Uani 1 1 d G U . . .
H05M H -0.770250 -0.069968 0.845869 0.119 Uiso 1 1 calc R U . . .
C03V C -0.8938(4) 0.0796(4) 0.9138(4) 0.069(3) Uani 1 1 d . . . . .
H03V H -0.895422 0.092159 0.883219 0.083 Uiso 1 1 calc R U . . .
C04B C -0.7900(3) 0.0740(3) 0.8578(4) 0.055(3) Uani 1 1 d . . . . .
C04F C -0.9182(5) 0.0420(5) 0.9253(5) 0.083(4) Uani 1 1 d . . . . .
C04O C -0.9171(5) 0.0240(5) 0.9681(6) 0.093(4) Uani 1 1 d . . . . .
C04Q C -0.6679(4) 0.2438(4) 1.2362(4) 0.065(3) Uani 1 1 d . . . . .
H04Q H -0.690427 0.226559 1.246099 0.078 Uiso 1 1 calc R U . . .
C02U C -0.6649(3) 0.2551(3) 1.1896(3) 0.051(2) Uani 1 1 d . . . . .
H02U H -0.686143 0.245579 1.167840 0.062 Uiso 1 1 calc R U . . .
C02B C -0.6325(3) 0.2796(3) 1.1733(3) 0.051(2) Uani 1 1 d . . . . .
C03U C -0.6031(3) 0.2955(4) 1.2068(4) 0.059(3) Uani 1 1 d . . . . .
C052 C -0.6045(4) 0.2852(5) 1.2531(4) 0.070(3) Uani 1 1 d . . . . .
C03G C -0.6373(4) 0.2582(5) 1.2676(4) 0.073(4) Uani 1 1 d . . . . .
P01P P -0.71477(12) 0.05677(10) 0.68562(11) 0.0706(9) Uani 1 1 d . . . K 1
C38 C -0.6463(6) 0.0981(6) 0.5791(7) 0.119(7) Uani 1 1 d . . . K 1
H38 H -0.638385 0.126413 0.565448 0.143 Uiso 1 1 calc R U . K 1
C058 C -0.7847(6) 0.0134(5) 0.7051(6) 0.095(5) Uani 1 1 d . . . K 1
H058 H -0.775791 0.018182 0.736784 0.115 Uiso 1 1 calc R U . K 1
C04E C -0.7617(4) 0.0275(4) 0.6701(5) 0.072(3) Uani 1 1 d . . . K 1
C049 C -0.7752(5) 0.0210(5) 0.6242(5) 0.091(5) Uani 1 1 d . . . K 1
H049 H -0.758927 0.030567 0.599784 0.109 Uiso 1 1 calc R U . K 1
C079 C -0.8130(5) 0.0002(5) 0.6140(6) 0.101(5) Uani 1 1 d . . . K 1
H079 H -0.822730 -0.003727 0.582495 0.122 Uiso 1 1 calc R U . K 1
C07S C -0.8352(6) -0.0141(5) 0.6477(8) 0.113(6) Uani 1 1 d . . . K 1
H07S H -0.860741 -0.028396 0.640339 0.135 Uiso 1 1 calc R U . K 1
C06W C -0.8216(7) -0.0083(6) 0.6932(7) 0.111(6) Uani 1 1 d . . . K 1
H06W H -0.837762 -0.019399 0.717090 0.133 Uiso 1 1 calc R U . K 1
C05G C -0.6659(5) -0.0092(4) 0.7318(4) 0.077(4) Uani 1 1 d . . . K 1
H05G H -0.657794 -0.017167 0.701701 0.093 Uiso 1 1 calc R U . K 1
C05Y C -0.6524(5) -0.0344(5) 0.7690(5) 0.083(4) Uani 1 1 d . . . K 1
H05Y H -0.636973 -0.061855 0.764968 0.100 Uiso 1 1 calc R U . K 1
C06O C -0.6613(5) -0.0199(5) 0.8134(5) 0.093(5) Uani 1 1 d . . . K 1
H06O H -0.649543 -0.035124 0.840202 0.112 Uiso 1 1 calc R U . K 1
C075 C -0.6873(5) 0.0166(5) 0.8178(5) 0.095(5) Uani 1 1 d . . . K 1
H075 H -0.695102 0.025011 0.847925 0.114 Uiso 1 1 calc R U . K 1
C044 C -0.7023(5) 0.0412(4) 0.7801(4) 0.085(4) Uani 1 1 d . . . K 1
H044 H -0.719843 0.066949 0.783618 0.102 Uiso 1 1 calc R U . K 1
C04S C -0.6912(4) 0.0277(4) 0.7372(4) 0.072(4) Uani 1 1 d . . . K 1
C067 C -0.7021(5) 0.1909(4) 0.7316(4) 0.079(4) Uani 1 1 d . . . K 1
H067 H -0.683371 0.208618 0.750629 0.095 Uiso 1 1 calc R U . K 1
C05L C -0.7355(5) 0.2108(4) 0.7108(4) 0.084(5) Uani 1 1 d . . . K 1
H05L H -0.739329 0.243271 0.714084 0.100 Uiso 1 1 calc R U . K 1
C064 C -0.7641(5) 0.1853(4) 0.6849(4) 0.083(4) Uani 1 1 d . . . K 1
H064 H -0.788106 0.199484 0.671629 0.100 Uiso 1 1 calc R U . K 1
C04C C -0.7567(5) 0.1382(4) 0.6788(4) 0.081(4) Uani 1 1 d . . . K 1
H04C H -0.775499 0.120549 0.659763 0.098 Uiso 1 1 calc R U . K 1
C03Q C -0.7243(5) 0.1171(4) 0.6987(4) 0.070(4) Uani 1 1 d . . . K 1
C071 C -0.6956(5) 0.1428(4) 0.7245(4) 0.086(5) Uani 1 1 d . . . K 1
H071 H -0.671568 0.128412 0.737364 0.103 Uiso 1 1 calc R U . K 1
C05W C -0.6686(6) 0.0972(5) 0.6199(6) 0.106(6) Uani 1 1 d . . . K 1
H05W H -0.673202 0.125534 0.635545 0.128 Uiso 1 1 calc R U . K 1
C055 C -0.6841(5) 0.0558(4) 0.6378(4) 0.074(4) Uani 1 1 d . . . K 1
C039 C -0.6763(4) 0.0139(4) 0.6140(4) 0.068(3) Uani 1 1 d . . . K 1
H039 H -0.686942 -0.014545 0.624668 0.081 Uiso 1 1 calc R U . K 1
C05N C -0.6537(5) 0.0141(4) 0.5761(5) 0.081(4) Uani 1 1 d . . . K 1
H05N H -0.649529 -0.014215 0.560227 0.097 Uiso 1 1 calc R U . K 1
C07F C -0.6366(6) 0.0547(5) 0.5599(6) 0.106(6) Uani 1 1 d . . . K 1
H07F H -0.618280 0.053135 0.535798 0.128 Uiso 1 1 calc R U . K 1
P01U P -0.43325(9) 0.22295(13) 1.01696(13) 0.0733(9) Uani 1 1 d . U . L 1
C111 C -0.3996(4) 0.3561(4) 0.9892(5) 0.133(4) Uani 1 1 d G U . L 1
H111 H -0.389920 0.382228 1.006623 0.160 Uiso 1 1 calc R U . L 1
C1 C -0.4079(4) 0.3148(4) 1.0118(3) 0.118(4) Uani 1 1 d G U . L 1
H1 H -0.403914 0.312806 1.044665 0.141 Uiso 1 1 calc R U . L 1
C072 C -0.4221(3) 0.2766(3) 0.9862(4) 0.093(3) Uani 1 1 d G U . L 1
C07P C -0.4279(4) 0.2796(4) 0.9380(4) 0.112(4) Uani 1 1 d G U . L 1
H07P H -0.437579 0.253402 0.920581 0.134 Uiso 1 1 calc R U . L 1
C07Z C -0.4196(4) 0.3208(5) 0.9154(3) 0.129(4) Uani 1 1 d G U . L 1
H07Z H -0.423585 0.322824 0.882538 0.154 Uiso 1 1 calc R U . L 1
C07V C -0.4054(4) 0.3591(4) 0.9410(5) 0.133(4) Uani 1 1 d G U . L 1
H07V H -0.399756 0.387237 0.925559 0.160 Uiso 1 1 calc R U . L 1
C05Q C -0.3882(2) 0.1931(4) 1.0376(4) 0.103(3) Uani 1 1 d G U . L 1
C05S C -0.3892(2) 0.1451(4) 1.0422(4) 0.108(3) Uani 1 1 d G U . L 1
H05S H -0.412888 0.128293 1.031882 0.129 Uiso 1 1 calc R U . L 1
C06C C -0.3556(3) 0.1216(3) 1.0621(4) 0.110(3) Uani 1 1 d G U . L 1
H06C H -0.356247 0.088837 1.065243 0.132 Uiso 1 1 calc R U . L 1
C06Q C -0.3209(3) 0.1462(4) 1.0772(4) 0.110(3) Uani 1 1 d G U . L 1
H06Q H -0.297923 0.130164 1.090774 0.132 Uiso 1 1 calc R U . L 1
C07A C -0.3199(2) 0.1942(4) 1.0726(4) 0.109(3) Uani 1 1 d G U . L 1
H07A H -0.296240 0.210949 1.082943 0.131 Uiso 1 1 calc R U . L 1
C07Q C -0.3536(3) 0.2176(3) 1.0528(4) 0.106(3) Uani 1 1 d G U . L 1
H07Q H -0.352881 0.250406 1.049581 0.128 Uiso 1 1 calc R U . L 1
C06K C -0.5218(4) 0.1366(5) 0.9660(5) 0.082(4) Uani 1 1 d . . . L 1
H06K H -0.548438 0.127960 0.973473 0.098 Uiso 1 1 calc R U . L 1
C06H C -0.5045(5) 0.1161(6) 0.9297(6) 0.106(5) Uani 1 1 d . . . L 1
H06H H -0.518504 0.092113 0.912712 0.127 Uiso 1 1 calc R U . L 1
C065 C -0.4653(6) 0.1305(6) 0.9172(6) 0.111(6) Uani 1 1 d . . . L 1
H065 H -0.453293 0.116680 0.891411 0.134 Uiso 1 1 calc R U . L 1
C06Y C -0.4447(5) 0.1649(5) 0.9431(5) 0.094(5) Uani 1 1 d . . . L 1
H06Y H -0.418632 0.174887 0.934815 0.113 Uiso 1 1 calc R U . L 1
C05K C -0.4622(4) 0.1844(4) 0.9806(4) 0.068(3) Uani 1 1 d . . . L 1
C037 C -0.5006(4) 0.1707(4) 0.9924(5) 0.077(4) Uani 1 1 d . . . L 1
H037 H -0.512446 0.184271 1.018448 0.093 Uiso 1 1 calc R U . L 1
C06V C -0.4571(4) 0.2129(6) 1.1058(5) 0.085(4) Uani 1 1 d . . . L 1
H06V H -0.439097 0.187122 1.107784 0.103 Uiso 1 1 calc R U . L 1
C06G C -0.4804(5) 0.2249(7) 1.1441(6) 0.104(5) Uani 1 1 d . . . L 1
H06G H -0.477652 0.206809 1.171705 0.124 Uiso 1 1 calc R U . L 1
C06L C -0.5061(5) 0.2611(6) 1.1424(6) 0.099(5) Uani 1 1 d . . . L 1
H06L H -0.519760 0.269549 1.169206 0.119 Uiso 1 1 calc R U . L 1
C07N C -0.5128(4) 0.2868(7) 1.1003(7) 0.107(5) Uani 1 1 d . . . L 1
H07N H -0.532515 0.310909 1.098207 0.129 Uiso 1 1 calc R U . L 1
C073 C -0.4893(5) 0.2760(6) 1.0604(6) 0.098(5) Uani 1 1 d . . . L 1
H073 H -0.492691 0.292870 1.032078 0.118 Uiso 1 1 calc R U . L 1
C059 C -0.4611(4) 0.2391(5) 1.0658(5) 0.077(4) Uani 1 1 d . . . L 1
Br2 Br -0.47148(17) 0.3014(2) 0.7876(2) 0.179(2) Uani 0.5 1 d . U P A 2
C10 C -0.5899(5) 0.1403(5) 0.7229(3) 0.074(7) Uani 0.5 1 d G . P A 1
C7 C -0.5893(5) 0.0938(4) 0.7359(4) 0.070(7) Uani 0.5 1 d G . P A 1
C8 C -0.5980(5) 0.0812(3) 0.7808(5) 0.060(6) Uani 0.5 1 d G . P A 1
C12 C -0.6074(5) 0.1151(4) 0.8128(3) 0.059(5) Uani 0.5 1 d G . P A 1
C5 C -0.6081(4) 0.1616(4) 0.7998(4) 0.045(4) Uani 0.5 1 d G . P A 1
C15 C -0.5993(4) 0.1742(3) 0.7549(4) 0.047(4) Uani 0.5 1 d G . P A 1
C35 C -0.5117(5) 0.2597(7) 0.8031(8) 0.127(4) Uani 0.5 1 d G U P A 2
C26 C -0.5027(4) 0.2166(8) 0.8227(7) 0.106(5) Uani 0.5 1 d G U P A 2
C2 C -0.5339(6) 0.1867(6) 0.8334(7) 0.094(5) Uani 0.5 1 d G U P A 2
C13 C -0.5742(5) 0.1999(6) 0.8244(6) 0.078(4) Uani 0.5 1 d G U P A 2
C27 C -0.5833(4) 0.2431(7) 0.8048(7) 0.087(4) Uani 0.5 1 d G U P A 2
C34 C -0.5520(7) 0.2730(6) 0.7941(7) 0.107(5) Uani 0.5 1 d G U P A 2
Cl5 Cl -0.5657(6) 0.3345(8) 1.1896(7) 0.151(7) Uani 0.29 1 d . . P . .
Cl10 Cl -0.63958(6) 0.24021(7) 1.33052(5) 0.0855(5) Uani 0.29 1 d . . P G .
Cl13 Cl -0.95212(9) 0.01524(9) 0.87792(8) 0.1341(10) Uani 0.22 1 d . . P I .
Cl15 Cl -0.7034(8) -0.0395(7) 0.9143(8) 0.140(6) Uani 0.24 1 d . U P . .
Cl1N Cl -0.85798(14) -0.07381(8) 0.82909(10) 0.1899(18) Uani 0.24 1 d . . P C .
Cl0X Cl -0.55535(6) 0.10449(6) 1.31323(5) 0.0837(5) Uani 0.25 1 d . . P F .
Cl1 Cl -0.5955(7) 0.2279(5) 0.7393(7) 0.062(5) Uani 0.14 1 d . . P A 1
Cl2 Cl -0.57974(11) 0.04983(11) 0.69080(11) 0.0756(8) Uani 0.14 1 d . . P . .

loop_
_atom_site_aniso_label
_atom_site_aniso_U_11
_atom_site_aniso_U_22
_atom_site_aniso_U_33
_atom_site_aniso_U_23
_atom_site_aniso_U_13
_atom_site_aniso_U_12
Pt01 0.0411(3) 0.0304(2) 0.0333(3) 0.00277(18) -0.0045(2) -0.0010(2)
Ag03 0.0476(4) 0.0335(3) 0.0378(3) 0.0001(2) -0.0050(3) 0.0013(3)
Ag04 0.0515(4) 0.0383(3) 0.0344(3) 0.0039(2) -0.0028(3) -0.0016(3)
Ag06 0.0444(3) 0.0381(3) 0.0387(3) 0.0019(2) -0.0078(3) -0.0006(3)
Ag08 0.0472(4) 0.0328(3) 0.0389(3) 0.0052(2) -0.0058(3) 0.0010(3)
Ag0B 0.0480(4) 0.0353(3) 0.0428(3) 0.0047(2) -0.0053(3) -0.0063(3)
Ag0E 0.0417(3) 0.0389(3) 0.0412(3) 0.0021(2) -0.0020(3) -0.0013(3)
Ag0G 0.0512(4) 0.0470(4) 0.0484(4) -0.0012(3) -0.0062(3) 0.0026(3)
Ag0H 0.0542(4) 0.0500(4) 0.0475(4) -0.0001(3) -0.0046(3) 0.0011(3)
Ag0J 0.0569(4) 0.0508(4) 0.0488(4) -0.0033(3) 0.0029(3) 0.0013(3)
Ag0M 0.0503(4) 0.0432(4) 0.0624(5) 0.0081(3) -0.0119(3) 0.0007(3)
Ag0O 0.0853(6) 0.0440(4) 0.0544(4) 0.0051(3) -0.0145(4) 0.0022(4)
Ag0P 0.0663(5) 0.0567(4) 0.0587(5) 0.0142(3) -0.0156(4) -0.0149(4)
Br1 0.086(2) 0.0698(18) 0.0729(19) -0.0155(14) 0.0192(17) -0.0068(16)
Br0S 0.0804(8) 0.0605(7) 0.0731(8) -0.0185(6) -0.0220(7) 0.0272(6)
Br1N 0.337(5) 0.0892(16) 0.128(2) -0.0227(14) -0.112(3) -0.031(2)
Br0T 0.1039(11) 0.1093(11) 0.0531(7) -0.0006(7) 0.0166(8) -0.0122(9)
Br0V 0.0851(10) 0.0804(9) 0.1175(12) 0.0027(8) -0.0516(9) -0.0112(8)
Br0X 0.1075(13) 0.0822(11) 0.0589(9) 0.0129(7) -0.0166(9) -0.0077(9)
Br10 0.0884(12) 0.1179(14) 0.0488(8) 0.0166(8) -0.0074(8) 0.0290(10)
Br11 0.1283(16) 0.0778(10) 0.1588(17) 0.0064(10) 0.0422(14) -0.0481(10)
Br13 0.143(2) 0.142(2) 0.1115(16) -0.0075(14) -0.0407(15) -0.0741(17)
Br15 0.1115(17) 0.196(3) 0.177(2) 0.039(2) 0.0313(17) -0.0588(17)
S01X 0.050(3) 0.044(3) 0.056(3) 0.003(2) 0.006(2) 0.001(2)
S1A 0.0448(12) 0.0476(13) 0.0475(13) -0.0049(9) -0.0028(10) 0.0055(10)
S1B 0.0541(13) 0.0350(11) 0.0446(12) 0.0060(8) -0.0090(10) -0.0010(9)
S1D 0.0525(13) 0.0377(11) 0.0444(12) -0.0033(9) -0.0059(10) 0.0034(9)
S1E 0.0441(12) 0.0473(12) 0.0448(12) 0.0009(9) -0.0031(10) -0.0028(10)
S1G 0.0526(14) 0.0476(13) 0.0449(13) -0.0018(9) -0.0088(11) -0.0029(10)
S1H 0.0799(18) 0.0507(14) 0.0365(12) 0.0070(10) 0.0008(12) 0.0042(12)
S1K 0.0494(13) 0.0587(14) 0.0454(13) 0.0007(10) -0.0050(11) 0.0072(11)
S1M 0.0668(17) 0.0515(14) 0.0584(15) 0.0112(11) -0.0078(13) -0.0215(12)
S1Q 0.084(2) 0.0465(15) 0.090(2) 0.0218(14) -0.0154(17) -0.0066(14)
S3 0.067(3) 0.062(3) 0.052(3) -0.001(2) 0.010(3) 0.016(3)
Cl07 0.094(11) 0.118(13) 0.091(11) 0.039(10) -0.008(9) -0.060(10)
Cl03 0.113(10) 0.040(5) 0.056(6) 0.003(4) 0.011(6) 0.001(5)
C026 0.054(6) 0.041(5) 0.070(7) -0.008(5) -0.014(5) 0.011(4)
C029 0.048(5) 0.042(5) 0.041(5) -0.007(4) -0.001(4) 0.008(4)
C02A 0.045(5) 0.037(5) 0.047(5) -0.004(4) -0.008(4) -0.001(4)
C02C 0.048(5) 0.061(6) 0.049(6) 0.008(5) -0.007(5) 0.011(5)
C02J 0.049(6) 0.050(6) 0.061(6) 0.002(5) -0.012(5) -0.004(4)
C02W 0.051(6) 0.052(6) 0.062(7) 0.005(5) -0.004(5) -0.013(5)
C02X 0.078(8) 0.056(6) 0.056(6) 0.017(5) 0.021(6) 0.028(6)
C035 0.079(8) 0.068(7) 0.071(8) 0.010(6) 0.030(7) -0.001(6)
C05D 0.072(9) 0.079(9) 0.134(14) -0.006(9) 0.018(9) 0.008(7)
C05P 0.072(9) 0.107(12) 0.115(13) 0.040(10) 0.029(9) -0.020(8)
C06Z 0.101(13) 0.147(16) 0.082(11) 0.043(11) 0.015(10) -0.004(12)
C05B 0.071(8) 0.099(10) 0.095(10) 0.038(8) 0.022(8) 0.020(8)
C02Y 0.101(10) 0.057(7) 0.052(6) -0.020(5) -0.012(6) 0.020(6)
C02Z 0.067(7) 0.063(7) 0.042(6) 0.006(4) -0.009(5) 0.014(5)
C030 0.061(6) 0.047(6) 0.058(6) 0.004(4) 0.013(5) 0.001(5)
C02H 0.055(6) 0.036(5) 0.064(7) 0.006(4) -0.004(5) 0.003(4)
C024 0.054(6) 0.030(4) 0.049(5) 0.010(4) -0.009(4) 0.000(4)
C03K 0.052(6) 0.053(6) 0.052(6) 0.010(4) -0.009(5) -0.008(5)
C04P 0.059(7) 0.082(8) 0.046(6) 0.004(5) -0.001(5) -0.007(6)
C02T 0.074(7) 0.066(7) 0.034(5) 0.010(4) -0.003(5) -0.007(6)
C031 0.064(7) 0.053(6) 0.060(7) -0.002(5) -0.020(5) 0.022(5)
C033 0.073(8) 0.063(7) 0.063(7) 0.007(5) -0.018(6) -0.005(6)
C034 0.068(8) 0.059(7) 0.072(8) -0.003(5) -0.017(6) 0.004(6)
C02L 0.075(7) 0.049(6) 0.045(6) -0.001(4) -0.010(5) 0.004(5)
C02F 0.044(5) 0.051(5) 0.044(5) 0.004(4) -0.009(4) 0.003(4)
C046 0.091(10) 0.069(8) 0.072(8) 0.011(6) -0.019(7) 0.013(7)
C057 0.135(13) 0.050(6) 0.057(7) 0.004(5) -0.020(8) 0.000(7)
C043 0.083(8) 0.070(7) 0.038(6) 0.007(5) -0.010(5) -0.006(6)
C03A 0.055(6) 0.057(6) 0.045(6) -0.005(4) -0.003(5) -0.014(5)
C03H 0.054(6) 0.067(7) 0.038(5) 0.000(4) -0.003(5) 0.012(5)
C03I 0.057(7) 0.060(7) 0.068(7) -0.011(5) -0.014(6) 0.007(5)
C03P 0.069(8) 0.062(7) 0.095(9) -0.016(6) 0.015(7) -0.015(6)
C02Q 0.039(5) 0.048(5) 0.063(6) 0.010(4) -0.001(5) -0.002(4)
C05V 0.140(14) 0.069(8) 0.066(8) -0.011(6) 0.035(9) -0.029(8)
C05Z 0.152(16) 0.089(10) 0.092(11) -0.015(8) 0.055(11) -0.059(11)
C04J 0.084(9) 0.064(8) 0.091(9) 0.016(7) 0.017(8) -0.024(7)
C04I 0.066(8) 0.057(7) 0.114(11) -0.014(7) 0.031(8) -0.009(6)
C03R 0.065(7) 0.055(7) 0.091(9) 0.013(6) -0.006(7) -0.023(6)
C070 0.139(8) 0.049(5) 0.093(6) -0.005(5) 0.018(6) 0.007(6)
C042 0.106(6) 0.038(4) 0.077(5) 0.008(4) -0.004(5) -0.007(4)
C03T 0.101(7) 0.045(5) 0.070(6) -0.001(4) -0.014(6) -0.012(5)
C05I 0.133(8) 0.055(5) 0.093(7) -0.005(5) -0.021(7) 0.001(6)
C06J 0.174(8) 0.052(5) 0.092(6) -0.011(5) -0.027(7) -0.003(6)
C05M 0.163(8) 0.048(5) 0.086(6) -0.010(5) 0.006(7) 0.001(6)
C03V 0.073(8) 0.067(7) 0.067(7) 0.001(6) -0.008(6) -0.007(6)
C04B 0.057(6) 0.049(6) 0.059(6) 0.008(4) -0.007(5) -0.005(5)
C04F 0.085(9) 0.070(8) 0.090(10) -0.009(7) -0.024(8) -0.037(7)
C04O 0.086(10) 0.068(9) 0.124(13) 0.006(8) -0.006(9) -0.013(7)
C04Q 0.070(8) 0.061(7) 0.062(7) 0.014(5) -0.004(6) 0.003(6)
C02U 0.058(6) 0.054(6) 0.040(5) 0.007(4) -0.010(5) 0.002(5)
C02B 0.059(6) 0.050(6) 0.044(5) -0.009(4) -0.002(5) 0.008(5)
C03U 0.057(6) 0.066(7) 0.051(6) -0.015(5) -0.009(5) 0.004(5)
C052 0.068(8) 0.086(9) 0.055(7) -0.016(6) -0.011(6) 0.011(7)
C03G 0.087(9) 0.084(9) 0.047(6) 0.005(6) -0.007(6) 0.035(7)
P01P 0.098(2) 0.0454(15) 0.0666(19) -0.0175(13) -0.0054(17) 0.0051(15)
C38 0.126(15) 0.074(10) 0.163(17) -0.016(10) 0.050(14) -0.030(10)
C058 0.122(14) 0.070(9) 0.093(11) -0.017(8) -0.005(10) 0.020(9)
C04E 0.085(9) 0.061(7) 0.070(8) -0.023(6) -0.006(7) 0.017(6)
C049 0.099(11) 0.072(9) 0.099(11) -0.041(8) -0.013(9) 0.007(8)
C079 0.092(11) 0.089(11) 0.121(13) -0.051(10) -0.005(10) 0.007(9)
C07S 0.102(13) 0.069(10) 0.168(19) -0.013(11) 0.019(14) -0.005(9)
C06W 0.134(17) 0.075(11) 0.123(15) -0.001(10) 0.003(13) 0.028(11)
C05G 0.110(11) 0.052(7) 0.070(8) -0.015(6) -0.001(7) 0.021(7)
C05Y 0.104(11) 0.067(8) 0.077(9) -0.020(6) -0.009(8) 0.022(7)
C06O 0.133(14) 0.068(8) 0.075(9) -0.018(7) -0.028(9) 0.017(9)
C075 0.133(14) 0.059(8) 0.090(10) -0.021(7) -0.005(9) 0.037(8)
C044 0.140(14) 0.052(7) 0.065(8) -0.001(6) 0.015(8) 0.021(8)
C04S 0.099(10) 0.047(6) 0.067(7) -0.016(5) -0.016(7) 0.019(6)
C067 0.120(12) 0.051(7) 0.064(7) -0.022(5) -0.016(8) 0.008(7)
C05L 0.149(14) 0.039(6) 0.061(7) -0.015(5) -0.014(8) 0.015(7)
C064 0.135(13) 0.055(7) 0.058(7) 0.001(5) -0.009(8) 0.025(8)
C04C 0.113(12) 0.063(8) 0.066(8) -0.021(6) -0.011(8) 0.018(7)
C03Q 0.110(10) 0.039(6) 0.059(7) -0.019(5) -0.024(7) 0.018(6)
C071 0.155(15) 0.045(6) 0.055(7) -0.023(5) -0.011(8) 0.016(7)
C05W 0.134(15) 0.043(7) 0.143(14) -0.007(8) 0.008(12) -0.027(8)
C055 0.109(11) 0.039(6) 0.071(8) -0.013(5) -0.010(7) -0.010(6)
C039 0.105(10) 0.040(6) 0.059(7) -0.012(5) 0.011(7) -0.008(6)
C05N 0.103(11) 0.046(6) 0.093(10) -0.013(6) 0.007(8) -0.011(6)
C07F 0.149(16) 0.058(8) 0.119(12) -0.014(8) 0.063(12) -0.021(9)
P01U 0.0421(15) 0.092(2) 0.085(2) -0.0110(17) 0.0001(15) -0.0072(15)
C111 0.109(8) 0.126(9) 0.166(9) -0.011(8) 0.016(8) -0.018(7)
C1 0.093(7) 0.118(8) 0.143(8) -0.012(7) 0.013(7) -0.010(7)
C072 0.069(5) 0.098(6) 0.113(6) -0.015(6) 0.008(6) -0.006(5)
C07P 0.102(7) 0.104(8) 0.130(8) 0.000(7) 0.010(7) 0.001(7)
C07Z 0.119(8) 0.115(8) 0.152(9) -0.003(8) 0.014(8) -0.007(8)
C07V 0.115(8) 0.126(9) 0.161(10) -0.007(8) 0.024(9) -0.014(8)
C05Q 0.060(4) 0.143(7) 0.104(6) -0.001(6) -0.009(5) 0.017(5)
C05S 0.065(5) 0.145(7) 0.110(6) -0.001(6) -0.011(5) 0.018(5)
C06C 0.070(5) 0.146(7) 0.110(6) 0.001(6) -0.014(5) 0.020(5)
C06Q 0.070(5) 0.149(7) 0.109(6) 0.002(6) -0.017(5) 0.023(5)
C07A 0.069(5) 0.149(7) 0.108(6) -0.001(6) -0.013(5) 0.018(5)
C07Q 0.065(5) 0.146(7) 0.106(6) -0.003(6) -0.010(5) 0.016(5)
C06K 0.049(7) 0.090(10) 0.105(11) 0.007(8) -0.006(7) 0.005(6)
C06H 0.075(10) 0.127(14) 0.109(13) 0.000(11) -0.037(10) -0.026(10)
C065 0.098(13) 0.130(15) 0.102(13) -0.025(10) -0.025(10) -0.010(11)
C06Y 0.082(10) 0.106(11) 0.098(11) -0.035(9) 0.023(9) -0.021(8)
C05K 0.058(7) 0.072(8) 0.073(8) -0.004(6) -0.003(6) 0.007(6)
C037 0.053(7) 0.073(8) 0.103(10) -0.004(7) -0.015(7) -0.005(6)
C06V 0.057(8) 0.104(11) 0.095(11) -0.009(8) 0.007(7) 0.006(7)
C06G 0.061(8) 0.145(15) 0.103(12) -0.035(11) -0.010(8) -0.005(9)
C06L 0.089(11) 0.121(13) 0.086(11) -0.018(9) -0.006(9) 0.019(10)
C07N 0.050(8) 0.130(14) 0.143(16) -0.017(12) 0.017(9) 0.002(8)
C073 0.078(10) 0.109(12) 0.109(12) 0.007(9) 0.012(9) 0.005(9)
C059 0.042(6) 0.104(10) 0.084(9) -0.011(8) 0.000(6) -0.008(6)
Br2 0.127(4) 0.228(6) 0.189(5) -0.003(4) 0.060(4) -0.077(4)
C10 0.063(15) 0.082(17) 0.079(17) -0.027(13) 0.015(13) -0.038(13)
C7 0.059(14) 0.090(18) 0.060(14) -0.037(12) 0.006(11) -0.038(12)
C8 0.076(15) 0.042(11) 0.058(13) -0.001(9) -0.029(11) -0.002(10)
C12 0.066(14) 0.061(13) 0.049(12) 0.024(10) 0.007(10) -0.004(10)
C5 0.029(8) 0.038(9) 0.069(14) 0.002(8) 0.002(9) 0.001(7)
C15 0.043(10) 0.054(11) 0.043(10) 0.008(8) -0.002(8) -0.004(8)
C35 0.096(7) 0.165(8) 0.126(8) -0.007(7) 0.059(7) -0.039(7)
C26 0.085(9) 0.140(10) 0.098(9) -0.004(9) 0.042(8) -0.012(9)
C2 0.082(8) 0.114(10) 0.088(9) -0.009(8) 0.030(8) 0.001(8)
C13 0.074(7) 0.092(7) 0.070(7) -0.008(7) 0.021(7) 0.003(7)
C27 0.079(8) 0.106(9) 0.079(9) -0.010(8) 0.034(8) -0.005(8)
C34 0.090(9) 0.135(10) 0.100(9) -0.012(9) 0.048(8) -0.019(9)
Cl5 0.098(12) 0.20(2) 0.156(16) -0.055(15) 0.010(12) -0.003(12)
Cl10 0.0884(12) 0.1179(14) 0.0488(8) 0.0166(8) -0.0074(8) 0.0290(10)
Cl13 0.143(2) 0.142(2) 0.1115(16) -0.0075(14) -0.0407(15) -0.0741(17)
Cl15 0.166(15) 0.105(11) 0.157(14) -0.011(10) 0.065(12) 0.025(11)
Cl1N 0.337(5) 0.0892(16) 0.128(2) -0.0227(14) -0.112(3) -0.031(2)
Cl0X 0.1075(13) 0.0822(11) 0.0589(9) 0.0129(7) -0.0166(9) -0.0077(9)
Cl1 0.091(14) 0.033(8) 0.063(11) 0.017(7) 0.019(10) -0.012(8)
Cl2 0.086(2) 0.0698(18) 0.0729(19) -0.0155(14) 0.0192(17) -0.0068(16)

loop_
_atom_type_symbol
_atom_type_description
_atom_type_scat_dispersion_real
_atom_type_scat_dispersion_imag
_atom_type_scat_source
C C 0.0181 0.0091 'International Tables Vol C Tables 4.2.6.8 and 6.1.1.4'
H H 0.0000 0.0000 'International Tables Vol C Tables 4.2.6.8 and 6.1.1.4'
Ag Ag 0.1306 4.2820 'International Tables Vol C Tables 4.2.6.8 and 6.1.1.4'
Br Br -0.6763 1.2805 'International Tables Vol C Tables 4.2.6.8 and 6.1.1.4'
Cl Cl 0.3639 0.7018 'International Tables Vol C Tables 4.2.6.8 and 6.1.1.4'
P P 0.2955 0.4335 'International Tables Vol C Tables 4.2.6.8 and 6.1.1.4'
Pt Pt -4.5932 6.9264 'International Tables Vol C Tables 4.2.6.8 and 6.1.1.4'
S S 0.3331 0.5567 'International Tables Vol C Tables 4.2.6.8 and 6.1.1.4'

loop_
_geom_angle_atom_site_label_1
_geom_angle_atom_site_label_2
_geom_angle_atom_site_label_3
_geom_angle
_geom_angle_site_symmetry_1
_geom_angle_site_symmetry_3
_geom_angle_publ_flag
Ag03 Pt01 Ag03 180.0 7_357 . ?
Ag03 Pt01 Ag06 116.539(19) . . ?
Ag03 Pt01 Ag06 116.543(19) 7_357 7_357 ?
Ag03 Pt01 Ag06 63.459(19) 7_357 . ?
Ag03 Pt01 Ag06 63.459(19) . 7_357 ?
Ag03 Pt01 Ag0B 64.130(19) 7_357 7_357 ?
Ag03 Pt01 Ag0B 64.134(19) . . ?
Ag03 Pt01 Ag0B 115.868(19) 7_357 . ?
Ag03 Pt01 Ag0B 115.868(19) . 7_357 ?
Ag03 Pt01 Ag0E 115.951(19) . 7_357 ?
Ag03 Pt01 Ag0E 64.052(19) 7_357 7_357 ?
Ag03 Pt01 Ag0E 115.95(2) 7_357 . ?
Ag03 Pt01 Ag0E 64.048(19) . . ?
Ag04 Pt01 Ag03 117.633(18) 7_357 . ?
Ag04 Pt01 Ag03 117.631(18) . 7_357 ?
Ag04 Pt01 Ag03 62.368(18) . . ?
Ag04 Pt01 Ag03 62.368(18) 7_357 7_357 ?
Ag04 Pt01 Ag04 180.0 7_357 . ?
Ag04 Pt01 Ag06 116.49(2) 7_357 7_357 ?
Ag04 Pt01 Ag06 63.51(2) 7_357 . ?
Ag04 Pt01 Ag06 116.49(2) . . ?
Ag04 Pt01 Ag06 63.51(2) . 7_357 ?
Ag04 Pt01 Ag0B 116.126(19) . . ?
Ag04 Pt01 Ag0B 63.875(19) . 7_357 ?
Ag04 Pt01 Ag0B 63.875(19) 7_357 . ?
Ag04 Pt01 Ag0B 116.124(19) 7_357 7_357 ?
Ag04 Pt01 Ag0E 115.51(2) 7_357 . ?
Ag04 Pt01 Ag0E 64.49(2) 7_357 7_357 ?
Ag04 Pt01 Ag0E 64.49(2) . . ?
Ag04 Pt01 Ag0E 115.51(2) . 7_357 ?
Ag06 Pt01 Ag06 180.0 . 7_357 ?
Ag06 Pt01 Ag0B 63.030(19) 7_357 . ?
Ag06 Pt01 Ag0B 63.029(19) . 7_357 ?
Ag06 Pt01 Ag0B 116.970(19) . . ?
Ag06 Pt01 Ag0B 116.970(19) 7_357 7_357 ?
Ag08 Pt01 Ag03 63.734(18) 7_357 7_357 ?
Ag08 Pt01 Ag03 63.736(18) . . ?
Ag08 Pt01 Ag03 116.264(18) . 7_357 ?
Ag08 Pt01 Ag03 116.266(18) 7_357 . ?
Ag08 Pt01 Ag04 116.832(19) . . ?
Ag08 Pt01 Ag04 63.171(19) 7_357 . ?
Ag08 Pt01 Ag04 116.829(19) 7_357 7_357 ?
Ag08 Pt01 Ag04 63.169(19) . 7_357 ?
Ag08 Pt01 Ag06 115.641(19) . 7_357 ?
Ag08 Pt01 Ag06 115.642(19) 7_357 . ?
Ag08 Pt01 Ag06 64.359(19) 7_357 7_357 ?
Ag08 Pt01 Ag06 64.358(19) . . ?
Ag08 Pt01 Ag08 180.0 7_357 . ?
Ag08 Pt01 Ag0B 62.49(2) 7_357 7_357 ?
Ag08 Pt01 Ag0B 62.49(2) . . ?
Ag08 Pt01 Ag0B 117.51(2) . 7_357 ?
Ag08 Pt01 Ag0B 117.51(2) 7_357 . ?
Ag08 Pt01 Ag0E 64.008(19) . . ?
Ag08 Pt01 Ag0E 115.992(19) . 7_357 ?
Ag08 Pt01 Ag0E 115.994(19) 7_357 . ?
Ag08 Pt01 Ag0E 64.006(19) 7_357 7_357 ?
Ag0B Pt01 Ag0B 180.0 . 7_357 ?
Ag0E Pt01 Ag06 61.951(19) 7_357 7_357 ?
Ag0E Pt01 Ag06 118.052(19) 7_357 . ?
Ag0E Pt01 Ag06 118.048(19) . 7_357 ?
Ag0E Pt01 Ag06 61.949(19) . . ?
Ag0E Pt01 Ag0B 117.014(19) 7_357 7_357 ?
Ag0E Pt01 Ag0B 117.015(19) . . ?
Ag0E Pt01 Ag0B 62.987(19) . 7_357 ?
Ag0E Pt01 Ag0B 62.985(19) 7_357 . ?
Ag0E Pt01 Ag0E 180.0 7_357 . ?
Pt01 Ag03 Ag04 58.726(18) . . ?
Pt01 Ag03 Ag06 58.537(18) . 7_357 ?
Pt01 Ag03 Ag08 57.906(17) . . ?
Pt01 Ag03 Ag0B 58.211(17) . . ?
Pt01 Ag03 Ag0E 58.047(17) . . ?
Pt01 Ag03 Ag0M 138.93(3) . . ?
Pt01 Ag03 Ag0O 115.28(2) . . ?
Ag04 Ag03 Ag06 60.62(2) . 7_357 ?
Ag04 Ag03 Ag08 108.82(3) . . ?
Ag04 Ag03 Ag0B 108.19(3) . . ?
Ag04 Ag03 Ag0E 61.19(2) . . ?
Ag04 Ag03 Ag0M 153.89(3) . . ?
Ag04 Ag03 Ag0O 59.89(2) . . ?
Ag06 Ag03 Ag0B 59.48(2) 7_357 . ?
Ag06 Ag03 Ag0E 108.83(3) 7_357 . ?
Ag06 Ag03 Ag0M 140.92(3) 7_357 . ?
Ag06 Ag03 Ag0O 105.33(3) 7_357 . ?
Ag08 Ag03 Ag06 106.89(3) . 7_357 ?
Ag08 Ag03 Ag0B 58.68(2) . . ?
Ag08 Ag03 Ag0E 60.05(2) . . ?
Ag08 Ag03 Ag0M 81.40(2) . . ?
Ag08 Ag03 Ag0O 131.88(3) . . ?
Ag0B Ag03 Ag0M 97.67(3) . . ?
Ag0B Ag03 Ag0O 164.81(3) . . ?
Ag0E Ag03 Ag0B 107.23(3) . . ?
Ag0E Ag03 Ag0M 108.20(3) . . ?
Ag0E Ag03 Ag0O 76.23(2) . . ?
Ag0M Ag03 Ag0O 95.13(3) . . ?
S1D Ag03 Pt01 167.22(6) . . ?
S1D Ag03 Ag04 108.58(6) . . ?
S1D Ag03 Ag06 118.33(6) . 7_357 ?
S1D Ag03 Ag08 131.22(6) . . ?
S1D Ag03 Ag0B 132.67(6) . . ?
S1D Ag03 Ag0E 116.17(6) . . ?
S1D Ag03 Ag0M 52.21(6) . . ?
S1D Ag03 Ag0O 52.35(6) . . ?
Pt01 Ag04 Ag03 58.906(17) . . ?
Pt01 Ag04 Ag06 58.600(18) . 7_357 ?
Pt01 Ag04 Ag08 58.274(17) . 7_357 ?
Pt01 Ag04 Ag0B 58.429(17) . 7_357 ?
Pt01 Ag04 Ag0E 57.910(18) . . ?
Pt01 Ag04 Ag0O 120.90(3) . . ?
Ag03 Ag04 Ag06 60.64(2) . 7_357 ?
Ag03 Ag04 Ag08 109.21(3) . 7_357 ?
Ag03 Ag04 Ag0B 108.49(3) . 7_357 ?
Ag03 Ag04 Ag0E 60.65(2) . . ?
Ag03 Ag04 Ag0O 65.73(2) . . ?
Ag06 Ag04 Ag0B 108.39(3) 7_357 7_357 ?
Ag06 Ag04 Ag0E 108.43(3) 7_357 . ?
Ag06 Ag04 Ag0O 109.67(3) 7_357 . ?
Ag08 Ag04 Ag06 61.03(2) 7_357 7_357 ?
Ag08 Ag04 Ag0B 59.11(2) 7_357 7_357 ?
Ag08 Ag04 Ag0E 106.66(3) 7_357 . ?
Ag08 Ag04 Ag0O 170.20(3) 7_357 . ?
Ag0B Ag04 Ag0E 59.08(2) 7_357 . ?
Ag0B Ag04 Ag0O 129.88(3) 7_357 . ?
Ag0E Ag04 Ag0O 78.60(3) . . ?
S1H Ag04 Pt01 169.05(7) . . ?
S1H Ag04 Ag03 111.35(6) . . ?
S1H Ag04 Ag06 113.24(8) . 7_357 ?
S1H Ag04 Ag08 126.13(7) . 7_357 ?
S1H Ag04 Ag0B 132.40(7) . 7_357 ?
S1H Ag04 Ag0E 123.57(8) . . ?
S1H Ag04 Ag0O 52.73(6) . . ?
Pt01 Ag06 Ag03 58.002(18) . 7_357 ?
Pt01 Ag06 Ag04 57.892(18) . 7_357 ?
Pt01 Ag06 Ag08 57.336(17) . . ?
Pt01 Ag06 Ag0B 58.501(18) . 7_357 ?
Pt01 Ag06 Ag0E 58.825(18) . . ?
Pt01 Ag06 Ag0H 125.53(3) . . ?
Ag03 Ag06 Ag08 106.08(3) 7_357 . ?
Ag03 Ag06 Ag0H 170.64(3) 7_357 . ?
Ag04 Ag06 Ag03 58.74(2) 7_357 7_357 ?
Ag04 Ag06 Ag08 58.99(2) 7_357 . ?
Ag04 Ag06 Ag0H 130.59(3) 7_357 . ?
Ag08 Ag06 Ag0H 81.88(2) . . ?
Ag0B Ag06 Ag03 60.74(2) 7_357 7_357 ?
Ag0B Ag06 Ag04 107.71(3) 7_357 7_357 ?
Ag0B Ag06 Ag08 107.82(3) 7_357 . ?
Ag0B Ag06 Ag0H 112.54(3) 7_357 . ?
Ag0E Ag06 Ag03 108.72(3) . 7_357 ?
Ag0E Ag06 Ag04 108.20(3) . 7_357 ?
Ag0E Ag06 Ag08 60.53(2) . . ?
Ag0E Ag06 Ag0B 60.40(2) . 7_357 ?
Ag0E Ag06 Ag0H 70.54(2) . . ?
S1G Ag06 Pt01 166.63(6) . . ?
S1G Ag06 Ag03 123.66(6) . 7_357 ?
S1G Ag06 Ag04 135.33(6) . 7_357 ?
S1G Ag06 Ag08 127.74(6) . . ?
S1G Ag06 Ag0B 109.57(6) . 7_357 ?
S1G Ag06 Ag0E 111.14(6) . . ?
S1G Ag06 Ag0H 50.55(6) . . ?
Pt01 Ag08 Ag03 58.358(17) . . ?
Pt01 Ag08 Ag04 58.556(17) . 7_357 ?
Pt01 Ag08 Ag06 58.306(17) . . ?
Pt01 Ag08 Ag0B 59.274(18) . . ?
Pt01 Ag08 Ag0E 58.292(17) . . ?
Pt01 Ag08 Ag0G 143.67(3) . . ?
Pt01 Ag08 Ag0P 115.65(3) . . ?
Ag03 Ag08 Ag06 107.24(3) . . ?
Ag03 Ag08 Ag0E 60.35(2) . . ?
Ag03 Ag08 Ag0G 109.73(3) . . ?
Ag03 Ag08 Ag0P 79.01(2) . . ?
Ag04 Ag08 Ag03 109.18(3) 7_357 . ?
Ag04 Ag08 Ag06 59.98(2) 7_357 . ?
Ag04 Ag08 Ag0E 107.13(3) 7_357 . ?
Ag04 Ag08 Ag0G 140.29(3) 7_357 . ?
Ag04 Ag08 Ag0P 102.25(3) 7_357 . ?
Ag06 Ag08 Ag0G 100.68(3) . . ?
Ag06 Ag08 Ag0P 162.16(3) . . ?
Ag0B Ag08 Ag03 61.22(2) . . ?
Ag0B Ag08 Ag04 61.23(2) . 7_357 ?
Ag0B Ag08 Ag06 109.23(3) . . ?
Ag0B Ag08 Ag0E 109.50(3) . . ?
Ag0B Ag08 Ag0G 150.09(3) . . ?
Ag0B Ag08 Ag0P 58.42(2) . . ?
Ag0E Ag08 Ag06 58.21(2) . . ?
Ag0E Ag08 Ag0G 85.65(3) . . ?
Ag0E Ag08 Ag0P 135.61(3) . . ?
Ag0G Ag08 Ag0P 92.52(3) . . ?
S1B Ag08 Pt01 163.82(6) . . ?
S1B Ag08 Ag03 118.67(6) . . ?
S1B Ag08 Ag04 112.89(6) . 7_357 ?
S1B Ag08 Ag06 131.94(6) . . ?
S1B Ag08 Ag0B 104.82(6) . . ?
S1B Ag08 Ag0E 136.24(6) . . ?
S1B Ag08 Ag0G 52.07(6) . . ?
S1B Ag08 Ag0P 50.27(6) . . ?
Pt01 Ag0B Ag03 57.655(17) . . ?
Pt01 Ag0B Ag04 57.695(17) . 7_357 ?
Pt01 Ag0B Ag06 58.470(17) . 7_357 ?
Pt01 Ag0B Ag08 58.236(18) . . ?
Pt01 Ag0B Ag0E 58.293(18) . 7_357 ?
Pt01 Ag0B Ag0P 124.96(3) . . ?
Ag03 Ag0B Ag0P 83.66(3) . . ?
Ag04 Ag0B Ag03 107.09(3) 7_357 . ?
Ag04 Ag0B Ag0P 108.79(3) 7_357 . ?
Ag06 Ag0B Ag03 59.78(2) 7_357 . ?
Ag06 Ag0B Ag04 107.57(3) 7_357 7_357 ?
Ag06 Ag0B Ag0P 134.36(3) 7_357 . ?
Ag08 Ag0B Ag03 60.10(2) . . ?
Ag08 Ag0B Ag04 59.66(2) . 7_357 ?
Ag08 Ag0B Ag06 108.27(3) . 7_357 ?
Ag08 Ag0B Ag0E 108.46(3) . 7_357 ?
Ag08 Ag0B Ag0P 69.18(2) . . ?
Ag0E Ag0B Ag03 106.79(3) 7_357 . ?
Ag0E Ag0B Ag04 60.78(2) 7_357 7_357 ?
Ag0E Ag0B Ag06 58.92(2) 7_357 7_357 ?
Ag0E Ag0B Ag0P 166.71(3) 7_357 . ?
S1M Ag0B Pt01 168.35(7) . . ?
S1M Ag0B Ag03 127.69(8) . . ?
S1M Ag0B Ag04 111.52(7) . 7_357 ?
S1M Ag0B Ag06 132.84(7) . 7_357 ?
S1M Ag0B Ag08 113.68(7) . . ?
S1M Ag0B Ag0E 122.33(8) . 7_357 ?
S1M Ag0B Ag0P 51.43(8) . . ?
Pt01 Ag0E Ag03 57.905(18) . . ?
Pt01 Ag0E Ag04 57.597(18) . . ?
Pt01 Ag0E Ag06 59.226(19) . . ?
Pt01 Ag0E Ag08 57.700(18) . . ?
Pt01 Ag0E Ag0B 58.719(18) . 7_357 ?
Pt01 Ag0E Ag0J 140.92(3) . . ?
Ag03 Ag0E Ag04 58.17(2) . . ?
Ag03 Ag0E Ag0J 83.07(3) . . ?
Ag04 Ag0E Ag0J 101.88(3) . . ?
Ag06 Ag0E Ag03 109.07(3) . . ?
Ag06 Ag0E Ag04 108.45(3) . . ?
Ag06 Ag0E Ag08 61.25(2) . . ?
Ag06 Ag0E Ag0B 60.68(2) . 7_357 ?
Ag06 Ag0E Ag0J 149.34(3) . . ?
Ag08 Ag0E Ag03 59.60(2) . . ?
Ag08 Ag0E Ag04 106.07(3) . . ?
Ag08 Ag0E Ag0J 106.27(3) . . ?
Ag0B Ag0E Ag03 107.34(3) 7_357 . ?
Ag0B Ag0E Ag04 60.14(2) 7_357 . ?
Ag0B Ag0E Ag08 108.59(3) 7_357 . ?
Ag0B Ag0E Ag0J 144.07(3) 7_357 . ?
S1E Ag0E Pt01 163.42(6) . . ?
S1E Ag0E Ag03 133.39(6) . . ?
S1E Ag0E Ag04 136.66(6) . . ?
S1E Ag0E Ag06 104.34(6) . . ?
S1E Ag0E Ag08 114.31(6) . . ?
S1E Ag0E Ag0B 117.15(6) . 7_357 ?
S1E Ag0E Ag0J 52.79(6) . . ?
Ag0H Ag0G Ag08 80.43(2) . . ?
S1A Ag0G Ag08 87.71(6) . . ?
S1A Ag0G Ag0H 113.33(6) . . ?
S1B Ag0G Ag08 51.18(5) . . ?
S1B Ag0G Ag0H 119.88(6) . . ?
S1B Ag0G S1A 99.59(8) . . ?
S1K Ag0G Ag08 130.94(7) . . ?
S1K Ag0G Ag0H 52.21(6) . . ?
S1K Ag0G S1A 119.73(9) . . ?
S1K Ag0G S1B 140.10(8) . . ?
Ag0G Ag0H Ag06 96.43(3) . . ?
S1E Ag0H Ag06 93.28(6) . . ?
S1E Ag0H Ag0G 83.97(6) . . ?
S1G Ag0H Ag06 50.38(6) . . ?
S1G Ag0H Ag0G 137.74(7) . . ?
S1G Ag0H S1E 118.42(8) . . ?
S1G Ag0H S1K 141.36(9) . . ?
S1K Ag0H Ag06 142.86(7) . . ?
S1K Ag0H Ag0G 50.71(6) . . ?
S1K Ag0H S1E 98.81(8) . . ?
Ag0O Ag0J Ag0E 76.54(3) . . ?
S01X Ag0J Ag0E 108.37(11) . . ?
S01X Ag0J Ag0O 51.33(12) . . ?
S01X Ag0J S1A 149.31(13) . . ?
S01X Ag0J S1E 113.33(13) . . ?
S1A Ag0J Ag0E 89.47(6) . . ?
S1A Ag0J Ag0O 112.89(6) . . ?
S1E Ag0J Ag0E 50.71(6) . . ?
S1E Ag0J Ag0O 118.64(6) . . ?
S1E Ag0J S1A 97.33(8) . . ?
S3 Ag0J Ag0E 133.11(13) . . ?
S3 Ag0J Ag0O 58.69(14) . . ?
S3 Ag0J S1A 118.92(15) . . ?
S3 Ag0J S1E 142.21(16) . . ?
Ag0P Ag0M Ag03 82.56(3) . . ?
S1A Ag0M Ag03 89.95(6) . . ?
S1A Ag0M Ag0P 115.74(6) . . ?
S1D Ag0M Ag03 52.27(5) . . ?
S1D Ag0M Ag0P 124.32(6) . . ?
S1D Ag0M S1A 97.03(8) . . ?
S1Q Ag0M Ag03 133.98(9) . . ?
S1Q Ag0M Ag0P 53.13(9) . . ?
S1Q Ag0M S1A 118.09(10) . . ?
S1Q Ag0M S1D 142.45(10) . . ?
Ag04 Ag0O Ag03 54.37(2) . . ?
Ag0J Ag0O Ag03 80.52(3) . . ?
Ag0J Ag0O Ag04 102.43(3) . . ?
S01X Ag0O Ag03 133.51(13) . . ?
S01X Ag0O Ag04 122.83(12) . . ?
S01X Ag0O Ag0J 53.61(12) . . ?
S01X Ag0O S1D 122.88(13) . . ?
S01X Ag0O S1H 109.17(14) . . ?
S1D Ag0O Ag03 49.84(5) . . ?
S1D Ag0O Ag04 101.03(6) . . ?
S1D Ag0O Ag0J 84.88(6) . . ?
S1D Ag0O S3 94.16(14) . . ?
S1H Ag0O Ag03 100.16(7) . . ?
S1H Ag0O Ag04 51.59(6) . . ?
S1H Ag0O Ag0J 138.67(7) . . ?
S1H Ag0O S1D 127.16(10) . . ?
S1H Ag0O S3 134.58(14) . . ?
S3 Ag0O Ag03 122.97(12) . . ?
S3 Ag0O Ag04 146.96(13) . . ?
S3 Ag0O Ag0J 49.64(13) . . ?
Ag0B Ag0P Ag08 52.39(2) . . ?
Ag0M Ag0P Ag08 74.74(2) . . ?
Ag0M Ag0P Ag0B 95.60(3) . . ?
S1B Ag0P Ag08 46.79(5) . . ?
S1B Ag0P Ag0B 95.89(5) . . ?
S1B Ag0P Ag0M 83.83(6) . . ?
S1M Ag0P Ag08 98.73(6) . . ?
S1M Ag0P Ag0B 51.68(6) . . ?
S1M Ag0P Ag0M 134.83(7) . . ?
S1M Ag0P S1B 124.43(9) . . ?
S1M Ag0P S1Q 137.56(10) . . ?
S1Q Ag0P Ag08 119.61(8) . . ?
S1Q Ag0P Ag0B 143.31(8) . . ?
S1Q Ag0P Ag0M 51.81(7) . . ?
S1Q Ag0P S1B 96.43(10) . . ?
Ag0O S01X Ag0J 75.06(14) . . ?
C5 S01X Ag0J 109.7(4) . . ?
C5 S01X Ag0O 101.7(5) . . ?
Ag0G S1A Ag0J 111.66(9) . . ?
Ag0G S1A Ag0M 108.08(9) . . ?
Ag0J S1A Ag0M 110.22(9) . . ?
C02A S1A Ag0G 111.1(3) . . ?
C02A S1A Ag0J 110.9(3) . . ?
C02A S1A Ag0M 104.6(3) . . ?
Ag08 S1B Ag0G 76.75(7) . . ?
Ag08 S1B Ag0P 82.94(7) . . ?
Ag0G S1B Ag0P 131.88(10) . . ?
C024 S1B Ag08 104.0(3) . . ?
C024 S1B Ag0G 111.4(3) . . ?
C024 S1B Ag0P 115.7(3) . . ?
Ag03 S1D Ag0O 77.81(7) . . ?
Ag0M S1D Ag03 75.52(7) . . ?
Ag0M S1D Ag0O 130.45(10) . . ?
C029 S1D Ag03 104.9(3) . . ?
C029 S1D Ag0M 114.6(3) . . ?
C029 S1D Ag0O 112.2(3) . . ?
Ag0E S1E Ag0H 85.69(7) . . ?
Ag0E S1E Ag0J 76.50(7) . . ?
Ag0J S1E Ag0H 132.71(9) . . ?
C02Q S1E Ag0E 108.2(3) . . ?
C02Q S1E Ag0H 111.1(4) . . ?
C02Q S1E Ag0J 116.0(4) . . ?
Ag06 S1G Ag0H 79.07(7) . . ?
C02B S1G Ag06 110.0(4) . . ?
C02B S1G Ag0H 106.4(3) . . ?
Ag04 S1H Ag0O 75.68(7) . . ?
C02X S1H Ag04 107.6(4) . . ?
C02X S1H Ag0O 100.6(4) . . ?
Ag0G S1K Ag0H 77.07(8) . . ?
C02F S1K Ag0G 108.4(3) . . ?
C02F S1K Ag0H 109.7(3) . . ?
Ag0P S1M Ag0B 76.89(8) . . ?
C02W S1M Ag0B 110.8(3) . . ?
C02W S1M Ag0P 106.2(4) . . ?
Ag0M S1Q Ag0P 75.06(8) . . ?
C042 S1Q Ag0M 102.4(3) . . ?
C042 S1Q Ag0P 110.2(3) . . ?
Ag0J S3 Ag0O 71.67(14) . . ?
C13 S3 Ag0J 102.4(6) . . ?
C13 S3 Ag0O 115.8(6) . . ?
C02C C026 Br0S 120.2(8) . . ?
C02C C026 C02Y 120.7(9) . . ?
C02Y C026 Br0S 119.0(8) . . ?
C02J C029 S1D 120.1(8) . . ?
C02J C029 C04B 121.4(10) . . ?
C04B C029 S1D 118.3(7) . . ?
C031 C02A S1A 121.5(7) . . ?
C031 C02A C03H 116.7(9) . . ?
C03H C02A S1A 121.8(7) . . ?
C026 C02C H02C 119.6 . . ?
C026 C02C C03H 120.8(9) . . ?
C03H C02C H02C 119.6 . . ?
C029 C02J H02J 119.8 . . ?
C029 C02J C02Z 120.4(10) . . ?
C02Z C02J H02J 119.8 . . ?
C03A C02W S1M 120.5(7) . . ?
C03R C02W S1M 120.0(9) . . ?
C03R C02W C03A 119.3(10) . . ?
C035 C02X S1H 122.9(8) . . ?
C035 C02X C05B 119.3(12) . . ?
C05B C02X S1H 117.8(11) . . ?
C02X C035 H035 119.6 . . ?
C05D C035 C02X 120.9(13) . . ?
C05D C035 H035 119.6 . . ?
C035 C05D H05D 121.9 . . ?
C035 C05D C05P 116.2(15) . . ?
C05P C05D H05D 121.9 . . ?
C05D C05P Br15 117.3(14) . . ?
C06Z C05P Br15 119.1(13) . . ?
C06Z C05P C05D 123.1(14) . . ?
C05P C06Z H06Z 118.9 . . ?
C05P C06Z C05B 122.2(16) . . ?
C05B C06Z H06Z 118.9 . . ?
C02X C05B H05B 121.0 . . ?
C06Z C05B C02X 118.0(16) . . ?
C06Z C05B H05B 121.0 . . ?
C026 C02Y H02Y 120.2 . . ?
C031 C02Y C026 119.5(10) . . ?
C031 C02Y H02Y 120.2 . . ?
C02J C02Z H02Z 120.8 . . ?
C02J C02Z C03I 118.4(10) . . ?
C03I C02Z H02Z 120.8 . . ?
C02H C030 H030 120.3 . . ?
C02T C030 H030 120.3 . . ?
C02T C030 C02H 119.5(10) . . ?
C030 C02H H02H 120.9 . . ?
C030 C02H C024 118.2(10) . . ?
C024 C02H H02H 120.9 . . ?
C02H C024 S1B 119.0(8) . . ?
C03K C024 S1B 121.9(8) . . ?
C03K C024 C02H 119.1(9) . . ?
C024 C03K H03K 119.2 . . ?
C04P C03K C024 121.5(10) . . ?
C04P C03K H03K 119.2 . . ?
C03K C04P H04P 120.1 . . ?
C03K C04P C02T 119.7(11) . . ?
C02T C04P H04P 120.1 . . ?
C030 C02T Br0T 118.7(8) . . ?
C04P C02T Br0T 119.3(9) . . ?
C04P C02T C030 121.9(10) . . ?
C02A C031 H031 119.2 . . ?
C02Y C031 C02A 121.6(10) . . ?
C02Y C031 H031 119.2 . . ?
C04B C033 C03I 118.6(11) . . ?
C02L C034 H034 119.0 . . ?
C02L C034 C043 122.1(11) . . ?
C043 C034 H034 119.0 . . ?
C034 C02L H02L 119.2 . . ?
C034 C02L C02F 121.6(10) . . ?
C02F C02L H02L 119.2 . . ?
C02L C02F S1K 124.0(7) . . ?
C02L C02F C046 119.7(9) . . ?
C046 C02F S1K 116.3(8) . . ?
C02F C046 Cl03 123.1(9) . . ?
C057 C046 Cl03 120.0(10) . . ?
C057 C046 C02F 114.6(9) . . ?
C043 C057 C046 123.4(11) . . ?
C034 C043 Br0X 121.5(9) . . ?
C057 C043 Br0X 120.1(9) . . ?
C057 C043 C034 118.4(10) . . ?
C02W C03A H03A 120.4 . . ?
C02W C03A C03V 119.2(10) . . ?
C03V C03A H03A 120.4 . . ?
C02A C03H H03H 119.7 . . ?
C02C C03H C02A 120.6(9) . . ?
C02C C03H H03H 119.7 . . ?
C02Z C03I Br0V 120.1(8) . . ?
C033 C03I Br0V 119.4(9) . . ?
C033 C03I C02Z 120.5(11) . . ?
C02Q C03P H03P 120.4 . . ?
C02Q C03P C04I 119.2(12) . . ?
C04I C03P H03P 120.4 . . ?
C03P C02Q S1E 121.2(9) . . ?
C03P C02Q C05V 118.2(10) . . ?
C05V C02Q S1E 120.5(9) . . ?
C02Q C05V H05V 119.7 . . ?
C05Z C05V C02Q 120.6(12) . . ?
C05Z C05V H05V 119.7 . . ?
C05V C05Z H05Z 119.9 . . ?
C04J C05Z C05V 120.2(13) . . ?
C04J C05Z H05Z 119.9 . . ?
C05Z C04J Br11 120.0(10) . . ?
C05Z C04J C04I 121.0(11) . . ?
C04I C04J Br11 119.0(10) . . ?
C03P C04I H04I 119.6 . . ?
C04J C04I C03P 120.8(12) . . ?
C04J C04I H04I 119.6 . . ?
C02W C03R Cl07 128.1(12) . . ?
C04O C03R Cl07 110.7(11) . . ?
C04O C03R C02W 121.0(12) . . ?
C042 C070 C05M 120.0 . . ?
C042 C070 Cl15 107.8(10) . . ?
C05M C070 Cl15 131.8(10) . . ?
C070 C042 S1Q 119.2(6) . . ?
C03T C042 S1Q 120.8(6) . . ?
C03T C042 C070 120.0 . . ?
C042 C03T H03T 120.0 . . ?
C042 C03T C05I 120.0 . . ?
C05I C03T H03T 120.0 . . ?
C03T C05I H05I 120.0 . . ?
C06J C05I C03T 120.0 . . ?
C06J C05I H05I 120.0 . . ?
C05I C06J Br1N 120.3(7) . . ?
C05M C06J Br1N 119.4(7) . . ?
C05M C06J C05I 120.0 . . ?
C070 C05M H05M 120.0 . . ?
C06J C05M C070 120.0 . . ?
C06J C05M H05M 120.0 . . ?
C03A C03V H03V 120.9 . . ?
C04F C03V C03A 118.3(11) . . ?
C04F C03V H03V 120.9 . . ?
C029 C04B C033 120.6(10) . . ?
C03V C04F Br13 118.2(11) . . ?
C04O C04F Br13 119.5(10) . . ?
C04O C04F C03V 122.3(12) . . ?
C04F C04O C03R 119.9(13) . . ?
C02U C04Q H04Q 121.0 . . ?
C03G C04Q H04Q 121.0 . . ?
C03G C04Q C02U 118.0(12) . . ?
C04Q C02U H02U 118.4 . . ?
C02B C02U C04Q 123.2(10) . . ?
C02B C02U H02U 118.4 . . ?
C02U C02B S1G 123.5(8) . . ?
C02U C02B C03U 116.6(9) . . ?
C03U C02B S1G 119.7(9) . . ?
C02B C03U Cl5 118.7(11) . . ?
C052 C03U C02B 122.3(11) . . ?
C052 C03U Cl5 118.7(11) . . ?
C03U C052 C03G 118.6(11) . . ?
C04Q C03G Br10 118.4(11) . . ?
C04Q C03G C052 121.0(11) . . ?
C052 C03G Br10 120.6(10) . . ?
C04E P01P C04S 107.6(7) . . ?
C04E P01P C03Q 110.2(6) . . ?
C03Q P01P C04S 109.9(5) . . ?
C055 P01P C04E 109.0(6) . . ?
C055 P01P C04S 113.0(7) . . ?
C055 P01P C03Q 107.1(6) . . ?
C05W C38 H38 121.7 . . ?
C07F C38 H38 121.7 . . ?
C07F C38 C05W 116.5(15) . . ?
C04E C058 H058 121.0 . . ?
C04E C058 C06W 118.0(16) . . ?
C06W C058 H058 121.0 . . ?
C058 C04E P01P 117.8(11) . . ?
C058 C04E C049 120.6(15) . . ?
C049 C04E P01P 121.6(12) . . ?
C04E C049 H049 120.4 . . ?
C04E C049 C079 119.3(17) . . ?
C079 C049 H049 120.4 . . ?
C049 C079 H079 119.7 . . ?
C07S C079 C049 120.5(18) . . ?
C07S C079 H079 119.7 . . ?
C079 C07S H07S 119.8 . . ?
C079 C07S C06W 120(2) . . ?
C06W C07S H07S 119.8 . . ?
C058 C06W H06W 119.4 . . ?
C07S C06W C058 121(2) . . ?
C07S C06W H06W 119.4 . . ?
C05Y C05G H05G 119.8 . . ?
C05Y C05G C04S 120.4(12) . . ?
C04S C05G H05G 119.8 . . ?
C05G C05Y H05Y 120.4 . . ?
C05G C05Y C06O 119.2(12) . . ?
C06O C05Y H05Y 120.4 . . ?
C05Y C06O H06O 120.5 . . ?
C075 C06O C05Y 119.1(14) . . ?
C075 C06O H06O 120.5 . . ?
C06O C075 H075 119.2 . . ?
C044 C075 C06O 121.6(14) . . ?
C044 C075 H075 119.2 . . ?
C075 C044 H044 121.0 . . ?
C075 C044 C04S 118.0(13) . . ?
C04S C044 H044 121.0 . . ?
C05G C04S P01P 119.7(10) . . ?
C044 C04S P01P 118.6(10) . . ?
C044 C04S C05G 121.4(12) . . ?
C05L C067 H067 120.7 . . ?
C05L C067 C071 118.6(13) . . ?
C071 C067 H067 120.7 . . ?
C067 C05L H05L 119.2 . . ?
C067 C05L C064 121.7(11) . . ?
C064 C05L H05L 119.2 . . ?
C05L C064 H064 121.0 . . ?
C05L C064 C04C 118.0(14) . . ?
C04C C064 H064 121.0 . . ?
C064 C04C H04C 118.8 . . ?
C03Q C04C C064 122.3(14) . . ?
C03Q C04C H04C 118.8 . . ?
C04C C03Q P01P 119.7(9) . . ?
C04C C03Q C071 119.3(11) . . ?
C071 C03Q P01P 120.5(10) . . ?
C067 C071 H071 120.1 . . ?
C03Q C071 C067 119.9(14) . . ?
C03Q C071 H071 120.1 . . ?
C38 C05W H05W 118.8 . . ?
C055 C05W C38 122.4(14) . . ?
C055 C05W H05W 118.8 . . ?
C05W C055 P01P 120.9(11) . . ?
C05W C055 C039 117.5(13) . . ?
C039 C055 P01P 121.4(9) . . ?
C055 C039 H039 119.7 . . ?
C05N C039 C055 120.6(11) . . ?
C05N C039 H039 119.7 . . ?
C039 C05N H05N 119.1 . . ?
C039 C05N C07F 121.8(12) . . ?
C07F C05N H05N 119.1 . . ?
C38 C07F H07F 119.7 . . ?
C05N C07F C38 120.6(15) . . ?
C05N C07F H07F 119.7 . . ?
C05Q P01U C072 112.4(5) . . ?
C05Q P01U C059 108.7(6) . . ?
C05K P01U C072 111.2(6) . . ?
C05K P01U C05Q 107.6(6) . . ?
C05K P01U C059 110.2(6) . . ?
C059 P01U C072 106.8(6) . . ?
C1 C111 H111 120.0 . . ?
C1 C111 C07V 120.0 . . ?
C07V C111 H111 120.0 . . ?
C111 C1 H1 120.0 . . ?
C111 C1 C072 120.0 . . ?
C072 C1 H1 120.0 . . ?
C1 C072 P01U 119.0(7) . . ?
C07P C072 P01U 121.0(7) . . ?
C07P C072 C1 120.0 . . ?
C072 C07P H07P 120.0 . . ?
C07Z C07P C072 120.0 . . ?
C07Z C07P H07P 120.0 . . ?
C07P C07Z H07Z 120.0 . . ?
C07P C07Z C07V 120.0 . . ?
C07V C07Z H07Z 120.0 . . ?
C111 C07V H07V 120.0 . . ?
C07Z C07V C111 120.0 . . ?
C07Z C07V H07V 120.0 . . ?
C05S C05Q P01U 119.2(7) . . ?
C05S C05Q C07Q 120.0 . . ?
C07Q C05Q P01U 120.5(7) . . ?
C05Q C05S H05S 120.0 . . ?
C06C C05S C05Q 120.0 . . ?
C06C C05S H05S 120.0 . . ?
C05S C06C H06C 120.0 . . ?
C05S C06C C06Q 120.0 . . ?
C06Q C06C H06C 120.0 . . ?
C06C C06Q H06Q 120.0 . . ?
C07A C06Q C06C 120.0 . . ?
C07A C06Q H06Q 120.0 . . ?
C06Q C07A H07A 120.0 . . ?
C06Q C07A C07Q 120.0 . . ?
C07Q C07A H07A 120.0 . . ?
C05Q C07Q H07Q 120.0 . . ?
C07A C07Q C05Q 120.0 . . ?
C07A C07Q H07Q 120.0 . . ?
C06H C06K H06K 119.8 . . ?
C06H C06K C037 120.3(14) . . ?
C037 C06K H06K 119.8 . . ?
C06K C06H H06H 120.1 . . ?
C06K C06H C065 119.9(16) . . ?
C065 C06H H06H 120.1 . . ?
C06H C065 H065 120.2 . . ?
C06Y C065 C06H 119.5(17) . . ?
C06Y C065 H065 120.2 . . ?
C065 C06Y H06Y 120.1 . . ?
C05K C06Y C065 119.9(15) . . ?
C05K C06Y H06Y 120.1 . . ?
C06Y C05K P01U 119.1(10) . . ?
C06Y C05K C037 120.5(13) . . ?
C037 C05K P01U 120.1(10) . . ?
C06K C037 H037 120.1 . . ?
C05K C037 C06K 119.9(14) . . ?
C05K C037 H037 120.1 . . ?
C06G C06V H06V 120.5 . . ?
C059 C06V H06V 120.5 . . ?
C059 C06V C06G 119.0(15) . . ?
C06V C06G H06G 119.0 . . ?
C06L C06G C06V 121.9(18) . . ?
C06L C06G H06G 119.0 . . ?
C06G C06L H06L 120.0 . . ?
C06G C06L C07N 120.0(17) . . ?
C07N C06L H06L 120.0 . . ?
C06L C07N H07N 120.2 . . ?
C06L C07N C073 119.6(16) . . ?
C073 C07N H07N 120.2 . . ?
C07N C073 H073 121.6 . . ?
C059 C073 C07N 116.8(16) . . ?
C059 C073 H073 121.6 . . ?
C06V C059 P01U 119.2(11) . . ?
C06V C059 C073 122.3(14) . . ?
C073 C059 P01U 118.3(12) . . ?
C35 Br2 Br2 74.3(8) . 2_456 ?
C7 C10 C15 120.0 . . ?
C10 C7 Br1 118.2(8) . . ?
C10 C7 C8 120.0 . . ?
C8 C7 Br1 121.7(8) . . ?
C12 C8 C7 120.0 . . ?
C5 C12 C8 120.0 . . ?
C12 C5 S01X 120.8(7) . . ?
C12 C5 C15 120.0 . . ?
C15 C5 S01X 118.8(7) . . ?
C10 C15 Cl1 117.6(10) . . ?
C5 C15 C10 120.0 . . ?
C5 C15 Cl1 122.2(10) . . ?
C26 C35 Br2 122.4(13) . . ?
C26 C35 C34 120.0 . . ?
C34 C35 Br2 117.6(13) . . ?
C2 C26 C35 120.0 . . ?
C26 C2 C13 120.0 . . ?
C2 C13 S3 119.3(12) . . ?
C27 C13 S3 120.7(12) . . ?
C27 C13 C2 120.0 . . ?
C13 C27 C34 120.0 . . ?
C27 C34 C35 120.0 . . ?

loop_
_geom_bond_atom_site_label_1
_geom_bond_atom_site_label_2
_geom_bond_distance
_geom_bond_site_symmetry_2
_geom_bond_publ_flag
Pt01 Ag03 2.7442(6) 7_357 ?
Pt01 Ag03 2.7443(6) . ?
Pt01 Ag04 2.7391(6) 7_357 ?
Pt01 Ag04 2.7391(6) . ?
Pt01 Ag06 2.7601(6) 7_357 ?
Pt01 Ag06 2.7601(6) . ?
Pt01 Ag08 2.7308(6) 7_357 ?
Pt01 Ag08 2.7309(6) . ?
Pt01 Ag0B 2.7610(6) . ?
Pt01 Ag0B 2.7610(6) 7_357 ?
Pt01 Ag0E 2.7484(7) 7_357 ?
Pt01 Ag0E 2.7485(7) . ?
Ag03 Ag04 2.8392(9) . ?
Ag03 Ag06 2.8948(9) 7_357 ?
Ag03 Ag08 2.8907(9) . ?
Ag03 Ag0B 2.9228(9) . ?
Ag03 Ag0E 2.9127(9) . ?
Ag03 Ag0M 3.0480(9) . ?
Ag03 Ag0O 3.1843(11) . ?
Ag03 S1D 2.490(2) . ?
Ag04 Ag06 2.8941(9) 7_357 ?
Ag04 Ag08 2.8650(9) 7_357 ?
Ag04 Ag0B 2.9096(9) 7_357 ?
Ag04 Ag0E 2.9280(9) . ?
Ag04 Ag0O 3.0217(11) . ?
Ag04 S1H 2.444(2) . ?
Ag06 Ag08 2.9244(9) . ?
Ag06 Ag0B 2.8860(9) 7_357 ?
Ag06 Ag0E 2.8351(9) . ?
Ag06 Ag0H 3.1346(10) . ?
Ag06 S1G 2.459(3) . ?
Ag08 Ag0B 2.8487(10) . ?
Ag08 Ag0E 2.9040(9) . ?
Ag08 Ag0G 3.0840(10) . ?
Ag08 Ag0P 3.3612(10) . ?
Ag08 S1B 2.469(2) . ?
Ag0B Ag0E 2.8781(9) 7_357 ?
Ag0B Ag0P 3.0635(10) . ?
Ag0B S1M 2.468(2) . ?
Ag0E Ag0J 3.0997(9) . ?
Ag0E S1E 2.467(2) . ?
Ag0G Ag0H 3.0700(10) . ?
Ag0G S1A 2.542(2) . ?
Ag0G S1B 2.499(3) . ?
Ag0G S1K 2.438(3) . ?
Ag0H S1E 2.612(2) . ?
Ag0H S1G 2.465(3) . ?
Ag0H S1K 2.489(3) . ?
Ag0J Ag0O 2.9840(11) . ?
Ag0J S01X 2.486(5) . ?
Ag0J S1A 2.542(3) . ?
Ag0J S1E 2.539(2) . ?
Ag0J S3 2.395(6) . ?
Ag0M Ag0P 3.0052(12) . ?
Ag0M S1A 2.557(3) . ?
Ag0M S1D 2.488(2) . ?
Ag0M S1Q 2.445(3) . ?
Ag0O S01X 2.411(5) . ?
Ag0O S1D 2.579(2) . ?
Ag0O S1H 2.482(3) . ?
Ag0O S3 2.686(6) . ?
Ag0P S1B 2.605(3) . ?
Ag0P S1M 2.459(3) . ?
Ag0P S1Q 2.488(4) . ?
Br1 C7 1.854(9) . ?
Br0S C026 1.924(10) . ?
Br1N C06J 1.873(7) . ?
Br0T C02T 1.924(10) . ?
Br0V C03I 1.880(11) . ?
Br0X C043 1.885(10) . ?
Br10 C03G 1.890(12) . ?
Br11 C04J 1.928(11) . ?
Br13 C04F 1.874(12) . ?
Br15 C05P 1.909(13) . ?
S01X C5 1.806(10) . ?
S1A C02A 1.769(9) . ?
S1B C024 1.768(10) . ?
S1D C029 1.807(10) . ?
S1E C02Q 1.789(10) . ?
S1G C02B 1.754(10) . ?
S1H C02X 1.756(13) . ?
S1K C02F 1.756(10) . ?
S1M C02W 1.783(11) . ?
S1Q C042 1.795(7) . ?
S3 C13 1.826(14) . ?
Cl07 C03R 1.549(18) . ?
Cl03 C046 1.559(9) . ?
C026 C02C 1.322(14) . ?
C026 C02Y 1.376(15) . ?
C029 C02J 1.349(13) . ?
C029 C04B 1.384(14) . ?
C02A C031 1.384(13) . ?
C02A C03H 1.403(13) . ?
C02C H02C 0.9500 . ?
C02C C03H 1.381(14) . ?
C02J H02J 0.9500 . ?
C02J C02Z 1.412(15) . ?
C02W C03A 1.402(14) . ?
C02W C03R 1.386(14) . ?
C02X C035 1.409(18) . ?
C02X C05B 1.443(16) . ?
C035 H035 0.9500 . ?
C035 C05D 1.390(19) . ?
C05D H05D 0.9500 . ?
C05D C05P 1.42(2) . ?
C05P C06Z 1.33(2) . ?
C06Z H06Z 0.9500 . ?
C06Z C05B 1.35(2) . ?
C05B H05B 0.9500 . ?
C02Y H02Y 0.9500 . ?
C02Y C031 1.370(15) . ?
C02Z H02Z 0.9500 . ?
C02Z C03I 1.421(16) . ?
C030 H030 0.9500 . ?
C030 C02H 1.398(14) . ?
C030 C02T 1.377(15) . ?
C02H H02H 0.9500 . ?
C02H C024 1.421(14) . ?
C024 C03K 1.396(14) . ?
C03K H03K 0.9500 . ?
C03K C04P 1.337(15) . ?
C04P H04P 0.9500 . ?
C04P C02T 1.370(16) . ?
C031 H031 0.9500 . ?
C033 C03I 1.397(16) . ?
C033 C04B 1.397(16) . ?
C034 H034 0.9500 . ?
C034 C02L 1.328(15) . ?
C034 C043 1.393(16) . ?
C02L H02L 0.9500 . ?
C02L C02F 1.398(13) . ?
C02F C046 1.471(14) . ?
C046 C057 1.419(16) . ?
C057 C043 1.384(16) . ?
C03A H03A 0.9500 . ?
C03A C03V 1.417(15) . ?
C03H H03H 0.9500 . ?
C03P H03P 0.9500 . ?
C03P C02Q 1.375(15) . ?
C03P C04I 1.384(16) . ?
C02Q C05V 1.414(15) . ?
C05V H05V 0.9500 . ?
C05V C05Z 1.355(17) . ?
C05Z H05Z 0.9500 . ?
C05Z C04J 1.341(19) . ?
C04J C04I 1.355(18) . ?
C04I H04I 0.9500 . ?
C03R C04O 1.384(19) . ?
C070 C042 1.3900 . ?
C070 C05M 1.3900 . ?
C070 Cl15 1.65(3) . ?
C042 C03T 1.3900 . ?
C03T H03T 0.9500 . ?
C03T C05I 1.3900 . ?
C05I H05I 0.9500 . ?
C05I C06J 1.3900 . ?
C06J C05M 1.3900 . ?
C05M H05M 0.9500 . ?
C03V H03V 0.9500 . ?
C03V C04F 1.400(17) . ?
C04F C04O 1.34(2) . ?
C04Q H04Q 0.9500 . ?
C04Q C02U 1.390(14) . ?
C04Q C03G 1.376(18) . ?
C02U H02U 0.9500 . ?
C02U C02B 1.386(15) . ?
C02B C03U 1.401(14) . ?
C03U C052 1.369(16) . ?
C03U Cl5 1.76(2) . ?
C052 C03G 1.415(19) . ?
P01P C04E 1.794(15) . ?
P01P C04S 1.833(12) . ?
P01P C03Q 1.810(10) . ?
P01P C055 1.756(14) . ?
C38 H38 0.9500 . ?
C38 C05W 1.42(2) . ?
C38 C07F 1.41(2) . ?
C058 H058 0.9500 . ?
C058 C04E 1.36(2) . ?
C058 C06W 1.39(2) . ?
C04E C049 1.381(18) . ?
C049 H049 0.9500 . ?
C049 C079 1.40(2) . ?
C079 H079 0.9500 . ?
C079 C07S 1.31(2) . ?
C07S H07S 0.9500 . ?
C07S C06W 1.37(2) . ?
C06W H06W 0.9500 . ?
C05G H05G 0.9500 . ?
C05G C05Y 1.346(17) . ?
C05G C04S 1.367(16) . ?
C05Y H05Y 0.9500 . ?
C05Y C06O 1.394(17) . ?
C06O H06O 0.9500 . ?
C06O C075 1.366(19) . ?
C075 H075 0.9500 . ?
C075 C044 1.363(18) . ?
C044 H044 0.9500 . ?
C044 C04S 1.367(16) . ?
C067 H067 0.9500 . ?
C067 C05L 1.346(19) . ?
C067 C071 1.417(15) . ?
C05L H05L 0.9500 . ?
C05L C064 1.38(2) . ?
C064 H064 0.9500 . ?
C064 C04C 1.393(16) . ?
C04C H04C 0.9500 . ?
C04C C03Q 1.328(18) . ?
C03Q C071 1.380(18) . ?
C071 H071 0.9500 . ?
C05W H05W 0.9500 . ?
C05W C055 1.408(18) . ?
C055 C039 1.421(14) . ?
C039 H039 0.9500 . ?
C039 C05N 1.355(17) . ?
C05N H05N 0.9500 . ?
C05N C07F 1.390(18) . ?
C07F H07F 0.9500 . ?
P01U C072 1.830(9) . ?
P01U C05Q 1.785(8) . ?
P01U C05K 1.765(13) . ?
P01U C059 1.788(13) . ?
C111 H111 0.9500 . ?
C111 C1 1.3900 . ?
C111 C07V 1.3900 . ?
C1 H1 0.9500 . ?
C1 C072 1.3900 . ?
C072 C07P 1.3900 . ?
C07P H07P 0.9500 . ?
C07P C07Z 1.3900 . ?
C07Z H07Z 0.9500 . ?
C07Z C07V 1.3900 . ?
C07V H07V 0.9500 . ?
C05Q C05S 1.3900 . ?
C05Q C07Q 1.3900 . ?
C05S H05S 0.9500 . ?
C05S C06C 1.3900 . ?
C06C H06C 0.9500 . ?
C06C C06Q 1.3900 . ?
C06Q H06Q 0.9500 . ?
C06Q C07A 1.3900 . ?
C07A H07A 0.9500 . ?
C07A C07Q 1.3900 . ?
C07Q H07Q 0.9500 . ?
C06K H06K 0.9500 . ?
C06K C06H 1.36(2) . ?
C06K C037 1.402(18) . ?
C06H H06H 0.9500 . ?
C06H C065 1.42(2) . ?
C065 H065 0.9500 . ?
C065 C06Y 1.39(2) . ?
C06Y H06Y 0.9500 . ?
C06Y C05K 1.376(18) . ?
C05K C037 1.386(18) . ?
C037 H037 0.9500 . ?
C06V H06V 0.9500 . ?
C06V C06G 1.42(2) . ?
C06V C059 1.38(2) . ?
C06G H06G 0.9500 . ?
C06G C06L 1.34(2) . ?
C06L H06L 0.9500 . ?
C06L C07N 1.43(2) . ?
C07N H07N 0.9500 . ?
C07N C073 1.46(2) . ?
C073 H073 0.9500 . ?
C073 C059 1.41(2) . ?
Br2 Br2 2.776(13) 2_456 ?
Br2 C35 1.865(14) . ?
C10 C7 1.3900 . ?
C10 C15 1.3900 . ?
C7 C8 1.3900 . ?
C8 C12 1.3900 . ?
C12 C5 1.3900 . ?
C5 C15 1.3900 . ?
C15 Cl1 1.619(17) . ?
C35 C26 1.3900 . ?
C35 C34 1.3900 . ?
C26 C2 1.3900 . ?
C2 C13 1.3900 . ?
C13 C27 1.3900 . ?
C27 C34 1.3900 . ?

loop_
_geom_torsion_atom_site_label_1
_geom_torsion_atom_site_label_2
_geom_torsion_atom_site_label_3
_geom_torsion_atom_site_label_4
_geom_torsion
_geom_torsion_site_symmetry_1
_geom_torsion_site_symmetry_2
_geom_torsion_site_symmetry_3
_geom_torsion_site_symmetry_4
_geom_torsion_publ_flag
Ag03 S1D C029 C02J 91.7(8) . . . . ?
Ag03 S1D C029 C04B -93.3(8) . . . . ?
Ag04 S1H C02X C035 -1.5(10) . . . . ?
Ag04 S1H C02X C05B -178.5(8) . . . . ?
Ag06 S1G C02B C02U 3.2(10) . . . . ?
Ag06 S1G C02B C03U -172.5(7) . . . . ?
Ag08 S1B C024 C02H 94.7(7) . . . . ?
Ag08 S1B C024 C03K -86.0(8) . . . . ?
Ag0B S1M C02W C03A 1.9(11) . . . . ?
Ag0B S1M C02W C03R -173.3(9) . . . . ?
Ag0E S1E C02Q C03P 76.8(10) . . . . ?
Ag0E S1E C02Q C05V -106.7(11) . . . . ?
Ag0G S1A C02A C031 175.2(8) . . . . ?
Ag0G S1A C02A C03H -5.9(9) . . . . ?
Ag0G S1B C024 C02H 175.7(6) . . . . ?
Ag0G S1B C024 C03K -5.0(8) . . . . ?
Ag0G S1K C02F C02L -104.4(9) . . . . ?
Ag0G S1K C02F C046 75.0(9) . . . . ?
Ag0H S1E C02Q C03P -15.6(11) . . . . ?
Ag0H S1E C02Q C05V 160.9(10) . . . . ?
Ag0H S1G C02B C02U -80.9(9) . . . . ?
Ag0H S1G C02B C03U 103.5(8) . . . . ?
Ag0H S1K C02F C02L -21.9(10) . . . . ?
Ag0H S1K C02F C046 157.4(8) . . . . ?
Ag0J S01X C5 C12 3.4(9) . . . . ?
Ag0J S01X C5 C15 -170.2(7) . . . . ?
Ag0J S1A C02A C031 -60.0(9) . . . . ?
Ag0J S1A C02A C03H 118.9(8) . . . . ?
Ag0J S1E C02Q C03P 160.3(9) . . . . ?
Ag0J S1E C02Q C05V -23.1(12) . . . . ?
Ag0J S3 C13 C2 79.8(10) . . . . ?
Ag0J S3 C13 C27 -100.0(10) . . . . ?
Ag0M S1A C02A C031 58.8(9) . . . . ?
Ag0M S1A C02A C03H -122.2(8) . . . . ?
Ag0M S1D C029 C02J 172.3(7) . . . . ?
Ag0M S1D C029 C04B -12.7(9) . . . . ?
Ag0M S1Q C042 C070 70.2(4) . . . . ?
Ag0M S1Q C042 C03T -108.9(5) . . . . ?
Ag0O S01X C5 C12 -74.7(8) . . . . ?
Ag0O S01X C5 C15 111.7(7) . . . . ?
Ag0O S1D C029 C02J 9.0(9) . . . . ?
Ag0O S1D C029 C04B -176.0(7) . . . . ?
Ag0O S1H C02X C035 -79.7(10) . . . . ?
Ag0O S1H C02X C05B 103.3(9) . . . . ?
Ag0O S3 C13 C2 155.2(9) . . . . ?
Ag0O S3 C13 C27 -24.6(12) . . . . ?
Ag0P S1B C024 C02H 5.9(8) . . . . ?
Ag0P S1B C024 C03K -174.8(7) . . . . ?
Ag0P S1M C02W C03A -79.9(10) . . . . ?
Ag0P S1M C02W C03R 104.8(10) . . . . ?
Ag0P S1Q C042 C070 148.7(4) . . . . ?
Ag0P S1Q C042 C03T -30.5(5) . . . . ?
Br1 C7 C8 C12 -176.1(11) . . . . ?
Br0S C026 C02C C03H 174.8(8) . . . . ?
Br0S C026 C02Y C031 -176.9(10) . . . . ?
Br1N C06J C05M C070 173.4(6) . . . . ?
Br11 C04J C04I C03P -179.5(11) . . . . ?
Br13 C04F C04O C03R 178.2(12) . . . . ?
Br15 C05P C06Z C05B 179.7(13) . . . . ?
S01X C5 C15 C10 173.6(10) . . . . ?
S01X C5 C15 Cl1 -0.5(15) . . . . ?
S1A C02A C031 C02Y 178.2(10) . . . . ?
S1A C02A C03H C02C 179.7(8) . . . . ?
S1B C024 C03K C04P -177.9(9) . . . . ?
S1D C029 C02J C02Z 175.5(8) . . . . ?
S1D C029 C04B C033 -177.5(9) . . . . ?
S1E C02Q C05V C05Z -177.2(15) . . . . ?
S1G C02B C03U C052 -180.0(9) . . . . ?
S1G C02B C03U Cl5 6.0(14) . . . . ?
S1H C02X C035 C05D -175.1(10) . . . . ?
S1H C02X C05B C06Z 177.9(12) . . . . ?
S1K C02F C046 Cl03 -22.4(17) . . . . ?
S1K C02F C046 C057 174.9(11) . . . . ?
S1M C02W C03A C03V -177.1(9) . . . . ?
S1M C02W C03R Cl07 -8(2) . . . . ?
S1M C02W C03R C04O 178.5(11) . . . . ?
S1Q C042 C03T C05I 179.1(6) . . . . ?
S3 C13 C27 C34 179.8(14) . . . . ?
Cl07 C03R C04O C04F -177.1(16) . . . . ?
Cl03 C046 C057 C043 -157.6(14) . . . . ?
C026 C02C C03H C02A 2.5(17) . . . . ?
C026 C02Y C031 C02A 2(2) . . . . ?
C029 C02J C02Z C03I 0.2(16) . . . . ?
C02C C026 C02Y C031 -1(2) . . . . ?
C02J C029 C04B C033 -2.6(17) . . . . ?
C02J C02Z C03I Br0V 178.3(8) . . . . ?
C02J C02Z C03I C033 1.0(17) . . . . ?
C02W C03A C03V C04F -0.4(19) . . . . ?
C02W C03R C04O C04F -2(2) . . . . ?
C02X C035 C05D C05P 0(2) . . . . ?
C035 C02X C05B C06Z 0.7(19) . . . . ?
C035 C05D C05P Br15 -176.9(11) . . . . ?
C035 C05D C05P C06Z -5(3) . . . . ?
C05D C05P C06Z C05B 8(3) . . . . ?
C05P C06Z C05B C02X -5(3) . . . . ?
C05B C02X C035 C05D 1.9(18) . . . . ?
C02Y C026 C02C C03H -1.5(18) . . . . ?
C030 C02H C024 S1B 179.3(7) . . . . ?
C030 C02H C024 C03K 0.0(13) . . . . ?
C02H C030 C02T Br0T 177.2(7) . . . . ?
C02H C030 C02T C04P -0.9(17) . . . . ?
C02H C024 C03K C04P 1.4(15) . . . . ?
C024 C03K C04P C02T -2.5(17) . . . . ?
C03K C04P C02T Br0T -175.8(8) . . . . ?
C03K C04P C02T C030 2.2(18) . . . . ?
C02T C030 C02H C024 -0.2(14) . . . . ?
C031 C02A C03H C02C -1.3(16) . . . . ?
C034 C02L C02F S1K -178.2(10) . . . . ?
C034 C02L C02F C046 2.5(18) . . . . ?
C02L C034 C043 Br0X 175.1(10) . . . . ?
C02L C034 C043 C057 -2(2) . . . . ?
C02L C02F C046 Cl03 157.0(12) . . . . ?
C02L C02F C046 C057 -5.8(18) . . . . ?
C02F C046 C057 C043 6(2) . . . . ?
C046 C057 C043 Br0X -179.0(12) . . . . ?
C046 C057 C043 C034 -2(2) . . . . ?
C043 C034 C02L C02F 1(2) . . . . ?
C03A C02W C03R Cl07 177.0(15) . . . . ?
C03A C02W C03R C04O 3(2) . . . . ?
C03A C03V C04F Br13 -176.9(10) . . . . ?
C03A C03V C04F C04O 1(2) . . . . ?
C03H C02A C031 C02Y -0.8(17) . . . . ?
C03I C033 C04B C029 3.6(18) . . . . ?
C03P C02Q C05V C05Z 0(2) . . . . ?
C02Q C03P C04I C04J 0(2) . . . . ?
C02Q C05V C05Z C04J 1(3) . . . . ?
C05V C05Z C04J Br11 179.0(15) . . . . ?
C05V C05Z C04J C04I -1(3) . . . . ?
C05Z C04J C04I C03P 1(2) . . . . ?
C04I C03P C02Q S1E 176.6(10) . . . . ?
C04I C03P C02Q C05V 0(2) . . . . ?
C03R C02W C03A C03V -1.8(18) . . . . ?
C070 C042 C03T C05I 0.0 . . . . ?
C042 C070 C05M C06J 0.0 . . . . ?
C042 C03T C05I C06J 0.0 . . . . ?
C03T C05I C06J Br1N -173.3(6) . . . . ?
C03T C05I C06J C05M 0.0 . . . . ?
C05I C06J C05M C070 0.0 . . . . ?
C05M C070 C042 S1Q -179.1(6) . . . . ?
C05M C070 C042 C03T 0.0 . . . . ?
C03V C04F C04O C03R 0(3) . . . . ?
C04B C029 C02J C02Z 0.6(16) . . . . ?
C04B C033 C03I Br0V 179.8(9) . . . . ?
C04B C033 C03I C02Z -2.9(18) . . . . ?
C04Q C02U C02B S1G -179.7(9) . . . . ?
C04Q C02U C02B C03U -3.9(16) . . . . ?
C02U C04Q C03G Br10 -176.6(8) . . . . ?
C02U C04Q C03G C052 2.2(18) . . . . ?
C02U C02B C03U C052 4.1(16) . . . . ?
C02U C02B C03U Cl5 -170.0(11) . . . . ?
C02B C03U C052 C03G -1.3(18) . . . . ?
C03U C052 C03G Br10 176.8(9) . . . . ?
C03U C052 C03G C04Q -2.0(19) . . . . ?
C03G C04Q C02U C02B 0.9(17) . . . . ?
P01P C04E C049 C079 -176.7(11) . . . . ?
P01P C03Q C071 C067 175.4(11) . . . . ?
P01P C055 C039 C05N 177.6(11) . . . . ?
C38 C05W C055 P01P -175.1(15) . . . . ?
C38 C05W C055 C039 1(3) . . . . ?
C058 C04E C049 C079 1(2) . . . . ?
C04E P01P C04S C05G 88.5(13) . . . . ?
C04E P01P C04S C044 -85.9(12) . . . . ?
C04E P01P C03Q C04C -27.8(14) . . . . ?
C04E P01P C03Q C071 160.4(12) . . . . ?
C04E P01P C055 C05W 125.0(13) . . . . ?
C04E P01P C055 C039 -50.7(13) . . . . ?
C04E C058 C06W C07S -2(2) . . . . ?
C04E C049 C079 C07S -2(2) . . . . ?
C049 C079 C07S C06W 0(3) . . . . ?
C079 C07S C06W C058 1(3) . . . . ?
C06W C058 C04E P01P 178.5(11) . . . . ?
C06W C058 C04E C049 1(2) . . . . ?
C05G C05Y C06O C075 7(3) . . . . ?
C05Y C05G C04S P01P -171.7(12) . . . . ?
C05Y C05G C04S C044 2(2) . . . . ?
C05Y C06O C075 C044 -5(3) . . . . ?
C06O C075 C044 C04S 1(3) . . . . ?
C075 C044 C04S P01P 174.2(13) . . . . ?
C075 C044 C04S C05G 0(2) . . . . ?
C04S P01P C04E C058 39.5(12) . . . . ?
C04S P01P C04E C049 -143.0(10) . . . . ?
C04S P01P C03Q C04C -146.2(12) . . . . ?
C04S P01P C03Q C071 42.0(14) . . . . ?
C04S P01P C055 C05W -115.3(14) . . . . ?
C04S P01P C055 C039 69.0(13) . . . . ?
C04S C05G C05Y C06O -6(2) . . . . ?
C067 C05L C064 C04C -3(2) . . . . ?
C05L C067 C071 C03Q -3(2) . . . . ?
C05L C064 C04C C03Q 3(2) . . . . ?
C064 C04C C03Q P01P -175.3(11) . . . . ?
C064 C04C C03Q C071 -3(2) . . . . ?
C04C C03Q C071 C067 4(2) . . . . ?
C03Q P01P C04E C058 -80.3(12) . . . . ?
C03Q P01P C04E C049 97.2(11) . . . . ?
C03Q P01P C04S C05G -151.5(12) . . . . ?
C03Q P01P C04S C044 34.1(14) . . . . ?
C03Q P01P C055 C05W 5.8(15) . . . . ?
C03Q P01P C055 C039 -169.9(11) . . . . ?
C071 C067 C05L C064 3(2) . . . . ?
C05W C38 C07F C05N 10(3) . . . . ?
C05W C055 C039 C05N 2(2) . . . . ?
C055 P01P C04E C058 162.4(10) . . . . ?
C055 P01P C04E C049 -20.1(12) . . . . ?
C055 P01P C04S C05G -32.0(14) . . . . ?
C055 P01P C04S C044 153.7(12) . . . . ?
C055 P01P C03Q C04C 90.7(14) . . . . ?
C055 P01P C03Q C071 -81.1(12) . . . . ?
C055 C039 C05N C07F 2(2) . . . . ?
C039 C05N C07F C38 -8(3) . . . . ?
C07F C38 C05W C055 -7(3) . . . . ?
P01U C072 C07P C07Z 179.4(9) . . . . ?
P01U C05Q C05S C06C -174.4(8) . . . . ?
P01U C05Q C07Q C07A 174.3(8) . . . . ?
P01U C05K C037 C06K -173.8(10) . . . . ?
C111 C1 C072 P01U -179.4(8) . . . . ?
C111 C1 C072 C07P 0.0 . . . . ?
C1 C111 C07V C07Z 0.0 . . . . ?
C1 C072 C07P C07Z 0.0 . . . . ?
C072 P01U C05Q C05S -151.3(6) . . . . ?
C072 P01U C05Q C07Q 34.4(8) . . . . ?
C072 P01U C05K C06Y 67.1(13) . . . . ?
C072 P01U C05K C037 -119.1(11) . . . . ?
C072 P01U C059 C06V -148.9(11) . . . . ?
C072 P01U C059 C073 36.7(13) . . . . ?
C072 C07P C07Z C07V 0.0 . . . . ?
C07P C07Z C07V C111 0.0 . . . . ?
C07V C111 C1 C072 0.0 . . . . ?
C05Q P01U C072 C1 -74.0(8) . . . . ?
C05Q P01U C072 C07P 106.6(7) . . . . ?
C05Q P01U C05K C06Y -56.3(13) . . . . ?
C05Q P01U C05K C037 117.4(11) . . . . ?
C05Q P01U C059 C06V -27.4(13) . . . . ?
C05Q P01U C059 C073 158.2(11) . . . . ?
C05Q C05S C06C C06Q 0.0 . . . . ?
C05S C05Q C07Q C07A 0.0 . . . . ?
C05S C06C C06Q C07A 0.0 . . . . ?
C06C C06Q C07A C07Q 0.0 . . . . ?
C06Q C07A C07Q C05Q 0.0 . . . . ?
C07Q C05Q C05S C06C 0.0 . . . . ?
C06K C06H C065 C06Y 1(3) . . . . ?
C06H C06K C037 C05K 2(2) . . . . ?
C06H C065 C06Y C05K 0(3) . . . . ?
C065 C06Y C05K P01U 172.6(13) . . . . ?
C065 C06Y C05K C037 -1(2) . . . . ?
C06Y C05K C037 C06K 0(2) . . . . ?
C05K P01U C072 C1 165.3(7) . . . . ?
C05K P01U C072 C07P -14.0(9) . . . . ?
C05K P01U C05Q C05S -28.5(8) . . . . ?
C05K P01U C05Q C07Q 157.1(7) . . . . ?
C05K P01U C059 C06V 90.2(12) . . . . ?
C05K P01U C059 C073 -84.2(13) . . . . ?
C037 C06K C06H C065 -3(3) . . . . ?
C06V C06G C06L C07N 4(3) . . . . ?
C06G C06V C059 P01U -177.9(11) . . . . ?
C06G C06V C059 C073 -4(2) . . . . ?
C06G C06L C07N C073 -5(3) . . . . ?
C06L C07N C073 C059 1(2) . . . . ?
C07N C073 C059 P01U 177.3(11) . . . . ?
C07N C073 C059 C06V 3(2) . . . . ?
C059 P01U C072 C1 45.1(8) . . . . ?
C059 P01U C072 C07P -134.3(7) . . . . ?
C059 P01U C05Q C05S 90.7(7) . . . . ?
C059 P01U C05Q C07Q -83.6(8) . . . . ?
C059 P01U C05K C06Y -174.6(12) . . . . ?
C059 P01U C05K C037 -0.9(13) . . . . ?
C059 C06V C06G C06L 0(2) . . . . ?
Br2 Br2 C35 C26 135.5(12) 2_456 . . . ?
Br2 Br2 C35 C34 -44.1(9) 2_456 . . . ?
Br2 C35 C26 C2 -179.6(16) . . . . ?
Br2 C35 C34 C27 179.6(15) . . . . ?
C10 C7 C8 C12 0.0 . . . . ?
C7 C10 C15 C5 0.0 . . . . ?
C7 C10 C15 Cl1 174.4(14) . . . . ?
C7 C8 C12 C5 0.0 . . . . ?
C8 C12 C5 S01X -173.5(10) . . . . ?
C8 C12 C5 C15 0.0 . . . . ?
C12 C5 C15 C10 0.0 . . . . ?
C12 C5 C15 Cl1 -174.1(15) . . . . ?
C15 C10 C7 Br1 176.2(11) . . . . ?
C15 C10 C7 C8 0.0 . . . . ?
C35 C26 C2 C13 0.0 . . . . ?
C26 C35 C34 C27 0.0 . . . . ?
C26 C2 C13 S3 -179.8(14) . . . . ?
C26 C2 C13 C27 0.0 . . . . ?
C2 C13 C27 C34 0.0 . . . . ?
C13 C27 C34 C35 0.0 . . . . ?
C34 C35 C26 C2 0.0 . . . . ?
Cl5 C03U C052 C03G 172.8(12) . . . . ?
Cl15 C070 C042 S1Q 7.4(10) . . . . ?
Cl15 C070 C042 C03T -173.4(10) . . . . ?
Cl15 C070 C05M C06J 171.6(13) . . . . ?

loop_
_smtbx_masks_void_nr
_smtbx_masks_void_average_x
_smtbx_masks_void_average_y
_smtbx_masks_void_average_z
_smtbx_masks_void_volume
_smtbx_masks_void_count_electrons
_smtbx_masks_void_content
1 0.179 -0.848 -0.181 4310.4 983.9 '24 CH2Cl2'
2 0.000 0.459 0.250 117.8 6.7 ?
3 0.000 0.541 0.750 117.8 5.6 ?
4 0.500 -0.041 0.250 117.8 6.7 ?
5 0.500 0.041 0.750 117.8 5.6 ?
